data_1575203
loop_
_publ_author_name
'Pang, Yue'
'Rajeshkumar, Thayalan'
'Scopelliti, Rosario'
'Maron, Laurent'
'Mazzanti, Marinella'

_publ_section_title
;
 C-C bond cleavage and carbonylation enabled by an NNN-pincer uranium
 scaffold <i>via</i> metal-arene interaction.
;
_journal_issue 35
_journal_name_full 'Chemical science'
_journal_page_first 16101
_journal_page_last 16109
_journal_paper_doi 10.1039/d5sc04248h
_journal_volume 16
_journal_year 2025
_chemical_formula_moiety 'C63 H78 N3 O U, C20 H40 K O5'
_chemical_formula_sum 'C83 H118 K N3 O6 U'
_chemical_formula_weight 1530.93
_space_group_crystal_system monoclinic
_space_group_IT_number 14
_space_group_name_Hall '-P 2yn'
_space_group_name_H-M_alt 'P 1 21/n 1'
_atom_sites_solution_hydrogens geom
_atom_sites_solution_primary dual
_atom_sites_solution_secondary difmapp
_audit_creation_date 2024-10-22
_audit_creation_method
;
Olex2 1.5
(compiled 2024.02.16 svn.r378c4104 for OlexSys, GUI svn.r6928)
;
_audit_update_record
;
2024-10-22 deposited with the CCDC.	2025-07-23 downloaded from the CCDC.
;
_cell_angle_alpha 90
_cell_angle_beta 96.5821(9)
_cell_angle_gamma 90
_cell_formula_units_Z 4
_cell_length_a 15.80343(14)
_cell_length_b 22.6493(2)
_cell_length_c 21.5753(2)
_cell_measurement_reflns_used 37854
_cell_measurement_temperature 139.99(10)
_cell_measurement_theta_max 36.2860
_cell_measurement_theta_min 1.5710
_cell_volume 7671.69(12)
_computing_cell_refinement 'CrysAlisPro 1.171.43.135a (Rigaku OD, 2024)'
_computing_data_collection 'CrysAlisPro system (CCD 43.137a 64-bit (release 10-09-2024))'
_computing_data_reduction 'CrysAlisPro 1.171.43.135a (Rigaku OD, 2024)'
_computing_molecular_graphics 'Olex2 1.5 (Dolomanov et al., 2009)'
_computing_publication_material 'Olex2 1.5 (Dolomanov et al., 2009)'
_computing_structure_refinement 'ShelXL 2019/3 (Sheldrick, 2015)'
_computing_structure_solution 'ShelXT 2018/2 (Sheldrick, 2015)'
_diffrn_ambient_environment N~2~
_diffrn_ambient_temperature 139.99(10)
_diffrn_detector 'Hybrid Pixel Array Detector'
_diffrn_detector_area_resol_mean 10.0000
_diffrn_detector_type 'HyPix-Arc 150'
_diffrn_measured_fraction_theta_full 1.000
_diffrn_measured_fraction_theta_max 0.977
_diffrn_measurement_details
;
List of Runs (angles in degrees, time in seconds):

  # Type    Start    End  Width  t~exp~   \w     \q     \k     \f   Frames
#--------------------------------------------------------------------------
  1  \w    -42.00 -10.00   0.50    4.00    --  -18.00 121.00 141.71   64
  2  \w    -29.00  12.00   0.50    4.00    --   18.00 -31.00 149.21   82
  3  \w    -29.00   2.00   0.50    4.00    --   14.00 -32.00 -89.73   62
  4  \w    -26.00  16.00   0.50    4.00    --   10.00 -25.00-148.15   84
  5  \w    -13.00  12.00   0.50    4.00    --   -0.78 102.00-174.07   50
  6  \w      9.00  37.00   0.50    4.00    --   -0.78  69.00-153.48   56
  7  \w    -11.00  14.00   0.50    4.00    --   -0.78  99.00 -43.70   50
  8  \w      0.00  26.00   0.50    4.00    --   -0.78  85.00  21.55   52
  9  \w    -10.00  16.00   0.50    4.00    --   -0.78 100.00  66.03   52
;
_diffrn_measurement_device 'four-circle diffractometer'
_diffrn_measurement_device_type 'XtaLAB Synergy R, DW system, HyPix-Arc 150'
_diffrn_measurement_method '\w scans'
_diffrn_orient_matrix_type 'CrysAlisPro convention (1999,Acta A55,543-557)'
_diffrn_orient_matrix_UB_11 0.0147421000
_diffrn_orient_matrix_UB_12 0.0205361000
_diffrn_orient_matrix_UB_13 0.0236125000
_diffrn_orient_matrix_UB_21 -0.0032799000
_diffrn_orient_matrix_UB_22 0.0230329000
_diffrn_orient_matrix_UB_23 -0.0224336000
_diffrn_orient_matrix_UB_31 -0.0425758000
_diffrn_orient_matrix_UB_32 0.0053398000
_diffrn_orient_matrix_UB_33 0.0058811000
_diffrn_radiation_monochromator mirror
_diffrn_radiation_probe x-ray
_diffrn_radiation_type 'Mo K\a'
_diffrn_radiation_wavelength 0.71073
_diffrn_reflns_av_R_equivalents 0.0560
_diffrn_reflns_av_unetI/netI 0.0674
_diffrn_reflns_Laue_measured_fraction_full 1.000
_diffrn_reflns_Laue_measured_fraction_max 0.977
_diffrn_reflns_limit_h_max 26
_diffrn_reflns_limit_h_min -22
_diffrn_reflns_limit_k_max 37
_diffrn_reflns_limit_k_min -37
_diffrn_reflns_limit_l_max 35
_diffrn_reflns_limit_l_min -34
_diffrn_reflns_number 131598
_diffrn_reflns_point_group_measured_fraction_full 1.000
_diffrn_reflns_point_group_measured_fraction_max 0.977
_diffrn_reflns_theta_full 25.242
_diffrn_reflns_theta_max 36.318
_diffrn_reflns_theta_min 1.578
_diffrn_source 'Rotating-anode X-ray tube'
_diffrn_source_type 'Rigaku (Mo) X-ray Source'
_exptl_absorpt_coefficient_mu 2.223
_exptl_absorpt_correction_T_max 1.000
_exptl_absorpt_correction_T_min 0.644
_exptl_absorpt_correction_type gaussian
_exptl_absorpt_process_details
;
CrysAlisPro 1.171.43.135a (Rigaku Oxford Diffraction, 2024)
Numerical absorption correction based on Gaussian integration over
a multifaceted crystal model.
Empirical absorption correction using spherical harmonics
as implemented in SCALE3 ABSPACK scaling algorithm
;
_exptl_crystal_colour 'metallic dark brown'
_exptl_crystal_density_diffrn 1.325
_exptl_crystal_description prism
_exptl_crystal_F_000 3184
_exptl_crystal_size_max 0.24
_exptl_crystal_size_mid 0.2
_exptl_crystal_size_min 0.1
_refine_diff_density_max 1.332
_refine_diff_density_min -1.371
_refine_diff_density_rms 0.118
_refine_ls_extinction_method none
_refine_ls_goodness_of_fit_ref 1.023
_refine_ls_hydrogen_treatment constr
_refine_ls_matrix_type full
_refine_ls_number_parameters 986
_refine_ls_number_reflns 36341
_refine_ls_number_restraints 401
_refine_ls_restrained_S_all 1.034
_refine_ls_R_factor_all 0.0766
_refine_ls_R_factor_gt 0.0399
_refine_ls_shift/su_max 0.004
_refine_ls_shift/su_mean 0.000
_refine_ls_structure_factor_coef Fsqd
_refine_ls_weighting_details 'w=1/[\s^2^(Fo^2^)+(0.0344P)^2^+1.9459P] where P=(Fo^2^+2Fc^2^)/3'
_refine_ls_weighting_scheme calc
_refine_ls_wR_factor_gt 0.0747
_refine_ls_wR_factor_ref 0.0822
_reflns_Friedel_coverage 0.000
_reflns_number_gt 25186
_reflns_number_total 36341
_reflns_threshold_expression 'I > 2\s(I)'
_cod_data_source_file d5sc04248h3.cif
_cod_data_source_block yp199
_cod_depositor_comments
;
The following automatic conversions were performed:

data item '_exptl_absorpt_correction_type' value 'Gaussian' was
changed to 'gaussian' in accordance with the
/home/data/users/saulius/crontab/automatic-downloads/rss-feeds/RSC/lib/dictionaries/cif_core.dic
dictionary named 'cif_core.dic' version 2.4.2 last updated on
2011-04-26.

Automatic conversion script
Id: cif_fix_values 8170 2020-07-09 18:12:32Z antanas 

 Adding full bibliography for 1575203--1575209.cif.
;
_cod_original_cell_volume 7671.68(14)
_cod_database_code 1575203
_shelx_shelxl_version_number 2019/3
_audit_contact_author 'Farzaneh Fadaei Tirani'
_chemical_oxdiff_formula 'C83 H118 K N3 O6 U'
_chemical_oxdiff_usercomment 'crystallised from THF, Hexane'
_shelx_space_group_comment
;
The symmetry employed for this shelxl refinement is uniquely defined
by the following loop, which should always be used as a source of
symmetry information in preference to the above space-group names.
They are only intended as comments.
;
_shelx_estimated_absorpt_t_max 0.808
_shelx_estimated_absorpt_t_min 0.618
_olex2_refinement_description
;
1. Fixed Uiso
 At 1.2 times of:
  All C(H) groups, All C(H,H) groups
 At 1.5 times of:
  All C(H,H,H) groups
2. Restrained distances
 C35A-C32 = C35B-C32 = C34A-C32 = C34B-C32 = C33A-C32 = C33B-C32
 1.54 with sigma of 0.02
 O5B-C79B = O5B-C76B
 1.44 with sigma of 0.02
 C78A-C77A
 1.52 with sigma of 0.02
 C79B-C78B = C77B-C76B
 1.53 with sigma of 0.02
 C78B-C77B
 1.54 with sigma of 0.02
 C82B-C81B
 1.5 with sigma of 0.02
 O6A-C80A = O6A-C83A
 1.45 with sigma of 0.02
 C81B-C80B = C82B-C83B
 1.5 with sigma of 0.02
 O6B-C80B = O6B-C83B
 1.45 with sigma of 0.02
 O5B-C78B = O5B-C77B = C79B-C77B = C78B-C76B
 2.38 with sigma of 0.04
 C35A-C34A \\sim C34A-C33A \\sim C33A-C35A
 with sigma of 0.02
 C33B-C34B \\sim C34B-C35B \\sim C35B-C33B
 with sigma of 0.02
3. Uiso/Uaniso restraints and constraints
O2 \\sim O3 \\sim O4 \\sim O5A \\sim O6A \\sim C64 \\sim C65 \\sim C66 \\sim
C67 \\sim C68 \\sim C69 \\sim C70 \\sim C71 \\sim C72 \\sim C73 \\sim C74 \\sim
C75 \\sim C76A \\sim C77A \\sim C78A \\sim C79A \\sim C80A \\sim C81A \\sim
C82A \\sim C83A: within 2A with sigma of 0.001 and sigma for terminal atoms of
2 within 2A
C32 \\sim C33A \\sim C33B \\sim C34A \\sim C34B \\sim C35A \\sim C35B: within
2A with sigma of 0.005 and sigma for terminal atoms of 0.01 within 2A
O6A \\sim O6B \\sim C80A \\sim C80B \\sim C81A \\sim C81B \\sim C82A \\sim C82B
\\sim C83A \\sim C83B: within 2A with sigma of 0.005 and sigma for terminal
atoms of 0.01 within 2A
O5B \\sim C76B \\sim C77B \\sim C78B \\sim C79B: within 2A with sigma of 0.005
and sigma for terminal atoms of 0.01 within 2A
4. Others
 Sof(C33B)=Sof(H33D)=Sof(H33E)=Sof(H33F)=Sof(C34B)=Sof(H34D)=Sof(H34E)=
 Sof(H34F)=Sof(C35B)=Sof(H35D)=Sof(H35E)=Sof(H35F)=1-FVAR(1)
 Sof(C33A)=Sof(H33A)=Sof(H33B)=Sof(H33C)=Sof(C34A)=Sof(H34A)=Sof(H34B)=
 Sof(H34C)=Sof(C35A)=Sof(H35A)=Sof(H35B)=Sof(H35C)=FVAR(1)
 Sof(O6B)=Sof(C80B)=Sof(H80C)=Sof(H80D)=Sof(C81B)=Sof(H81C)=Sof(H81D)=
 Sof(C82B)=Sof(H82C)=Sof(H82D)=Sof(C83B)=Sof(H83C)=Sof(H83D)=1-FVAR(2)
 Sof(O6A)=Sof(C80A)=Sof(H80A)=Sof(H80B)=Sof(C81A)=Sof(H81A)=Sof(H81B)=
 Sof(C82A)=Sof(H82A)=Sof(H82B)=Sof(C83A)=Sof(H83A)=Sof(H83B)=FVAR(2)
 Sof(O5B)=Sof(C76B)=Sof(H76C)=Sof(H76D)=Sof(C77B)=Sof(H77C)=Sof(H77D)=
 Sof(C78B)=Sof(H78C)=Sof(H78D)=Sof(C79B)=Sof(H79C)=Sof(H79D)=1-FVAR(3)
 Sof(O5A)=Sof(C76A)=Sof(H76A)=Sof(H76B)=Sof(C77A)=Sof(H77A)=Sof(H77B)=
 Sof(C78A)=Sof(H78A)=Sof(H78B)=Sof(C79A)=Sof(H79A)=Sof(H79B)=FVAR(3)
5.a Ternary CH refined with riding coordinates:
 C7(H7), C10(H10), C42(H42), C45(H45), C49(H49), C50(H50), C51(H51), C52(H52)
5.b Secondary CH2 refined with riding coordinates:
 C60(H60A,H60B), C61(H61A,H61B), C62(H62A,H62B), C63(H63A,H63B), C64(H64A,
 H64B), C65(H65A,H65B), C66(H66A,H66B), C67(H67A,H67B), C68(H68A,H68B),
 C69(H69A,H69B), C70(H70A,H70B), C71(H71A,H71B), C72(H72A,H72B), C73(H73A,H73B),
  C74(H74A,H74B), C75(H75A,H75B), C76A(H76A,H76B), C76B(H76C,H76D), C77A(H77A,
 H77B), C77B(H77C,H77D), C78A(H78A,H78B), C78B(H78C,H78D), C79A(H79A,H79B),
 C79B(H79C,H79D), C80A(H80A,H80B), C80B(H80C,H80D), C81A(H81A,H81B), C81B(H81C,
 H81D), C82A(H82A,H82B), C82B(H82C,H82D), C83A(H83A,H83B), C83B(H83C,H83D)
5.c Aromatic/amide H refined with riding coordinates:
 C3(H3), C4(H4), C5(H5), C14(H14), C16(H16), C23(H23), C25(H25), C38(H38),
 C39(H39), C40(H40), C55(H55), C56(H56), C57(H57), C58(H58)
5.d Idealised Me refined as rotating group:
 C8(H8A,H8B,H8C), C9(H9A,H9B,H9C), C11(H11A,H11B,H11C), C12(H12A,H12B,H12C),
 C27(H27A,H27B,H27C), C28(H28A,H28B,H28C), C29(H29A,H29B,H29C), C30(H30A,H30B,
 H30C), C31(H31A,H31B,H31C), C33A(H33A,H33B,H33C), C33B(H33D,H33E,H33F),
 C34A(H34A,H34B,H34C), C34B(H34D,H34E,H34F), C35A(H35A,H35B,H35C), C35B(H35D,
 H35E,H35F), C43(H43A,H43B,H43C), C44(H44A,H44B,H44C), C46(H46A,H46B,H46C),
 C47(H47A,H47B,H47C)
;
_olex2_submission_special_instructions 'No special instructions were received'
_oxdiff_exptl_absorpt_empirical_details
;
Empirical correction (ABSPACK) includes:
- Absorption correction using spherical harmonics
- Frame scaling
- Detector area scaling
- B-factor correction
;
_oxdiff_exptl_absorpt_empirical_full_max 1.955
_oxdiff_exptl_absorpt_empirical_full_min 0.542

loop_
_space_group_symop_operation_xyz
'x, y, z'
'-x+1/2, y+1/2, -z+1/2'
'-x, -y, -z'
'x-1/2, -y-1/2, z-1/2'

loop_
_atom_site_label
_atom_site_type_symbol
_atom_site_fract_x
_atom_site_fract_y
_atom_site_fract_z
_atom_site_U_iso_or_equiv
_atom_site_adp_type
_atom_site_occupancy
_atom_site_site_symmetry_order
_atom_site_calc_flag
_atom_site_refinement_flags_posn
_atom_site_refinement_flags_adp
_atom_site_refinement_flags_occupancy
_atom_site_disorder_assembly
_atom_site_disorder_group
U1 U 0.64296(2) 0.31963(2) 0.40196(2) 0.01386(2) Uani 1 1 d . . . . .
O1 O 0.63060(8) 0.37868(6) 0.49741(7) 0.0204(3) Uani 1 1 d . . . . .
N1 N 0.57825(9) 0.22903(7) 0.42927(7) 0.0155(3) Uani 1 1 d . . . . .
N2 N 0.49600(9) 0.32740(6) 0.40432(7) 0.0136(3) Uani 1 1 d . . . . .
N3 N 0.57678(10) 0.38705(7) 0.32571(8) 0.0163(3) Uani 1 1 d . . . . .
C1 C 0.62104(12) 0.17343(8) 0.43585(9) 0.0170(3) Uani 1 1 d . . . . .
C2 C 0.63299(13) 0.14015(9) 0.38176(10) 0.0206(4) Uani 1 1 d . . . . .
C3 C 0.68049(15) 0.08790(10) 0.38909(11) 0.0291(5) Uani 1 1 d . . . . .
H3 H 0.689474 0.065535 0.353174 0.035 Uiso 1 1 calc R U . . .
C4 C 0.71447(16) 0.06810(10) 0.44689(12) 0.0323(5) Uani 1 1 d . . . . .
H4 H 0.747275 0.032870 0.450604 0.039 Uiso 1 1 calc R U . . .
C5 C 0.70064(15) 0.09970(10) 0.49941(11) 0.0295(5) Uani 1 1 d . . . . .
H5 H 0.723432 0.085556 0.539318 0.035 Uiso 1 1 calc R U . . .
C6 C 0.65418(13) 0.15162(9) 0.49512(10) 0.0209(4) Uani 1 1 d . . . . .
C7 C 0.59431(15) 0.16020(10) 0.31739(10) 0.0265(4) Uani 1 1 d . . . . .
H7 H 0.601251 0.204023 0.315416 0.032 Uiso 1 1 calc R U . . .
C8 C 0.63918(18) 0.13324(11) 0.26453(11) 0.0359(6) Uani 1 1 d . . . . .
H8A H 0.700835 0.138912 0.273551 0.054 Uiso 1 1 calc R U . . .
H8B H 0.618842 0.152693 0.225038 0.054 Uiso 1 1 calc R U . . .
H8C H 0.626464 0.090932 0.261279 0.054 Uiso 1 1 calc R U . . .
C9 C 0.49916(17) 0.14691(15) 0.30666(12) 0.0462(7) Uani 1 1 d . . . . .
H9A H 0.490061 0.104311 0.310307 0.069 Uiso 1 1 calc R U . . .
H9B H 0.476229 0.160164 0.264845 0.069 Uiso 1 1 calc R U . . .
H9C H 0.470033 0.167715 0.337936 0.069 Uiso 1 1 calc R U . . .
C10 C 0.64092(15) 0.18439(10) 0.55465(10) 0.0266(4) Uani 1 1 d . . . . .
H10 H 0.602948 0.218932 0.543116 0.032 Uiso 1 1 calc R U . . .
C11 C 0.72501(16) 0.20778(12) 0.58694(11) 0.0348(5) Uani 1 1 d . . . . .
H11A H 0.714266 0.231205 0.623425 0.052 Uiso 1 1 calc R U . . .
H11B H 0.752418 0.232631 0.557861 0.052 Uiso 1 1 calc R U . . .
H11C H 0.762450 0.174562 0.600327 0.052 Uiso 1 1 calc R U . . .
C12 C 0.59702(15) 0.14504(13) 0.59909(11) 0.0356(6) Uani 1 1 d . . . . .
H12A H 0.633613 0.111172 0.611661 0.053 Uiso 1 1 calc R U . . .
H12B H 0.542588 0.130969 0.577888 0.053 Uiso 1 1 calc R U . . .
H12C H 0.586770 0.167796 0.636129 0.053 Uiso 1 1 calc R U . . .
C13 C 0.49314(11) 0.22931(8) 0.44212(8) 0.0146(3) Uani 1 1 d . . . . .
C14 C 0.44786(12) 0.18120(9) 0.46204(9) 0.0185(3) Uani 1 1 d . . . . .
H14 H 0.476375 0.144631 0.470306 0.022 Uiso 1 1 calc R U . . .
C15 C 0.36103(12) 0.18571(9) 0.47014(9) 0.0200(4) Uani 1 1 d . . . . .
C16 C 0.32055(12) 0.23996(9) 0.45933(9) 0.0186(4) Uani 1 1 d . . . . .
H16 H 0.262297 0.243755 0.465668 0.022 Uiso 1 1 calc R U . . .
C17 C 0.36416(11) 0.28921(9) 0.43925(8) 0.0155(3) Uani 1 1 d . . . . .
C18 C 0.44959(11) 0.28344(8) 0.42991(8) 0.0138(3) Uani 1 1 d . . . . .
C19 C 0.44760(11) 0.37028(8) 0.37042(8) 0.0142(3) Uani 1 1 d . . . . .
C20 C 0.36156(11) 0.38060(8) 0.37560(9) 0.0163(3) Uani 1 1 d . . . . .
C21 C 0.32428(11) 0.35081(9) 0.42998(9) 0.0175(4) Uani 1 1 d . . . . .
C22 C 0.49026(11) 0.40058(8) 0.32570(9) 0.0155(3) Uani 1 1 d . . . . .
C23 C 0.44261(12) 0.43855(9) 0.28430(9) 0.0196(4) Uani 1 1 d . . . . .
H23 H 0.470067 0.458695 0.253555 0.023 Uiso 1 1 calc R U . . .
C24 C 0.35524(12) 0.44775(9) 0.28688(9) 0.0205(4) Uani 1 1 d . . . . .
C25 C 0.31653(12) 0.41937(9) 0.33323(9) 0.0199(4) Uani 1 1 d . . . . .
H25 H 0.257901 0.426434 0.336313 0.024 Uiso 1 1 calc R U . . .
C26 C 0.31351(14) 0.13037(10) 0.48862(11) 0.0275(5) Uani 1 1 d . . . . .
C27 C 0.31283(19) 0.08417(12) 0.43694(13) 0.0425(7) Uani 1 1 d . . . . .
H27A H 0.371429 0.072349 0.432340 0.064 Uiso 1 1 calc R U . . .
H27B H 0.286314 0.100971 0.397568 0.064 Uiso 1 1 calc R U . . .
H27C H 0.280297 0.049581 0.447780 0.064 Uiso 1 1 calc R U . . .
C28 C 0.35738(17) 0.10408(13) 0.54946(12) 0.0424(7) Uani 1 1 d . . . . .
H28A H 0.415663 0.092457 0.543595 0.064 Uiso 1 1 calc R U . . .
H28B H 0.325606 0.069353 0.560921 0.064 Uiso 1 1 calc R U . . .
H28C H 0.358917 0.133621 0.582756 0.064 Uiso 1 1 calc R U . . .
C29 C 0.22077(16) 0.14313(13) 0.49849(14) 0.0426(7) Uani 1 1 d . . . . .
H29A H 0.190364 0.158759 0.459819 0.064 Uiso 1 1 calc R U . . .
H29B H 0.219283 0.172236 0.531953 0.064 Uiso 1 1 calc R U . . .
H29C H 0.193360 0.106549 0.510002 0.064 Uiso 1 1 calc R U . . .
C30 C 0.22712(12) 0.34900(11) 0.42130(11) 0.0262(4) Uani 1 1 d . . . . .
H30A H 0.204788 0.389217 0.415376 0.039 Uiso 1 1 calc R U . . .
H30B H 0.206589 0.331550 0.458367 0.039 Uiso 1 1 calc R U . . .
H30C H 0.207588 0.325064 0.384594 0.039 Uiso 1 1 calc R U . . .
C31 C 0.35130(13) 0.38742(10) 0.48953(10) 0.0233(4) Uani 1 1 d . . . . .
H31A H 0.413564 0.390186 0.496222 0.035 Uiso 1 1 calc R U . . .
H31B H 0.330549 0.368120 0.525534 0.035 Uiso 1 1 calc R U . . .
H31C H 0.326900 0.427152 0.484553 0.035 Uiso 1 1 calc R U . . .
C32 C 0.30499(14) 0.48590(10) 0.23637(10) 0.0251(4) Uani 1 1 d D U . . .
C33A C 0.3411(3) 0.54652(17) 0.2346(2) 0.0403(10) Uani 0.679(5) 1 d D U P A 1
H33A H 0.401393 0.544078 0.228125 0.061 Uiso 0.679(5) 1 calc R U P A 1
H33B H 0.335708 0.566606 0.274166 0.061 Uiso 0.679(5) 1 calc R U P A 1
H33C H 0.310006 0.568779 0.200266 0.061 Uiso 0.679(5) 1 calc R U P A 1
C33B C 0.3657(5) 0.5297(4) 0.2058(5) 0.043(2) Uani 0.321(5) 1 d D U P A 2
H33D H 0.331952 0.554392 0.174870 0.065 Uiso 0.321(5) 1 calc R U P A 2
H33E H 0.407509 0.507124 0.185314 0.065 Uiso 0.321(5) 1 calc R U P A 2
H33F H 0.395481 0.554937 0.238209 0.065 Uiso 0.321(5) 1 calc R U P A 2
C34A C 0.2095(3) 0.4900(2) 0.2449(2) 0.0455(11) Uani 0.679(5) 1 d D U P A 1
H34A H 0.202950 0.509624 0.284547 0.068 Uiso 0.679(5) 1 calc R U P A 1
H34B H 0.185206 0.450199 0.245065 0.068 Uiso 0.679(5) 1 calc R U P A 1
H34C H 0.179652 0.512808 0.210458 0.068 Uiso 0.679(5) 1 calc R U P A 1
C34B C 0.2405(5) 0.5259(4) 0.2643(4) 0.0366(18) Uani 0.321(5) 1 d D U P A 2
H34D H 0.270994 0.553795 0.293575 0.055 Uiso 0.321(5) 1 calc R U P A 2
H34E H 0.202221 0.501660 0.286339 0.055 Uiso 0.321(5) 1 calc R U P A 2
H34F H 0.207175 0.547826 0.230718 0.055 Uiso 0.321(5) 1 calc R U P A 2
C35A C 0.3080(3) 0.45589(19) 0.17188(18) 0.0386(10) Uani 0.679(5) 1 d D U P A 1
H35A H 0.269708 0.476714 0.140234 0.058 Uiso 0.679(5) 1 calc R U P A 1
H35B H 0.289967 0.414632 0.174139 0.058 Uiso 0.679(5) 1 calc R U P A 1
H35C H 0.366314 0.457417 0.160596 0.058 Uiso 0.679(5) 1 calc R U P A 1
C35B C 0.2623(6) 0.4465(4) 0.1881(4) 0.0408(19) Uani 0.321(5) 1 d D U P A 2
H35D H 0.227152 0.470108 0.156881 0.061 Uiso 0.321(5) 1 calc R U P A 2
H35E H 0.226073 0.418475 0.207419 0.061 Uiso 0.321(5) 1 calc R U P A 2
H35F H 0.305235 0.424878 0.167821 0.061 Uiso 0.321(5) 1 calc R U P A 2
C36 C 0.61496(12) 0.41124(9) 0.27428(9) 0.0183(4) Uani 1 1 d . . . . .
C37 C 0.66183(13) 0.46425(9) 0.28087(10) 0.0234(4) Uani 1 1 d . . . . .
C38 C 0.70070(17) 0.48509(11) 0.23024(11) 0.0345(5) Uani 1 1 d . . . . .
H38 H 0.732545 0.520724 0.234409 0.041 Uiso 1 1 calc R U . . .
C39 C 0.69387(17) 0.45499(12) 0.17415(12) 0.0377(6) Uani 1 1 d . . . . .
H39 H 0.722114 0.469245 0.140572 0.045 Uiso 1 1 calc R U . . .
C40 C 0.64596(16) 0.40434(11) 0.16733(11) 0.0315(5) Uani 1 1 d . . . . .
H40 H 0.640398 0.384179 0.128465 0.038 Uiso 1 1 calc R U . . .
C41 C 0.60526(13) 0.38190(10) 0.21639(10) 0.0234(4) Uani 1 1 d . . . . .
C42 C 0.66844(16) 0.49923(10) 0.34109(11) 0.0312(5) Uani 1 1 d . . . . .
H42 H 0.660834 0.470925 0.375585 0.037 Uiso 1 1 calc R U . . .
C43 C 0.75331(17) 0.53080(12) 0.35790(13) 0.0390(6) Uani 1 1 d . . . . .
H43A H 0.799897 0.502098 0.359339 0.059 Uiso 1 1 calc R U . . .
H43B H 0.753723 0.549668 0.398812 0.059 Uiso 1 1 calc R U . . .
H43C H 0.760785 0.560894 0.326354 0.059 Uiso 1 1 calc R U . . .
C44 C 0.59674(17) 0.54428(15) 0.33888(16) 0.0561(9) Uani 1 1 d . . . . .
H44A H 0.599394 0.570576 0.303084 0.084 Uiso 1 1 calc R U . . .
H44B H 0.602852 0.567534 0.377437 0.084 Uiso 1 1 calc R U . . .
H44C H 0.541804 0.523741 0.334695 0.084 Uiso 1 1 calc R U . . .
C45 C 0.55086(17) 0.32658(12) 0.20586(12) 0.0355(6) Uani 1 1 d . . . . .
H45 H 0.528358 0.316744 0.246089 0.043 Uiso 1 1 calc R U . . .
C46 C 0.6013(2) 0.27468(13) 0.18772(19) 0.0636(10) Uani 1 1 d . . . . .
H46A H 0.564437 0.239812 0.182740 0.095 Uiso 1 1 calc R U . . .
H46B H 0.648558 0.267165 0.220308 0.095 Uiso 1 1 calc R U . . .
H46C H 0.623977 0.283084 0.148225 0.095 Uiso 1 1 calc R U . . .
C47 C 0.4750(2) 0.33592(17) 0.1568(2) 0.0742(13) Uani 1 1 d . . . . .
H47A H 0.495237 0.343136 0.116190 0.111 Uiso 1 1 calc R U . . .
H47B H 0.441953 0.370014 0.168307 0.111 Uiso 1 1 calc R U . . .
H47C H 0.438879 0.300628 0.154222 0.111 Uiso 1 1 calc R U . . .
C48 C 0.79350(12) 0.36871(10) 0.42812(10) 0.0227(4) Uani 1 1 d . . . . .
C49 C 0.79178(12) 0.36733(10) 0.36366(11) 0.0236(4) Uani 1 1 d . . . . .
H49 H 0.789648 0.404889 0.339159 0.028 Uiso 1 1 calc R U . . .
C50 C 0.77196(13) 0.31312(10) 0.33358(11) 0.0244(4) Uani 1 1 d . . . . .
H50 H 0.760044 0.312021 0.287059 0.029 Uiso 1 1 calc R U . . .
C51 C 0.77375(13) 0.25797(10) 0.36880(10) 0.0241(4) Uani 1 1 d . . . . .
H51 H 0.762691 0.219862 0.345884 0.029 Uiso 1 1 calc R U . . .
C52 C 0.79510(12) 0.25703(9) 0.43412(10) 0.0219(4) Uani 1 1 d . . . . .
H52 H 0.795062 0.219089 0.457821 0.026 Uiso 1 1 calc R U . . .
C53 C 0.79624(12) 0.31089(9) 0.46506(10) 0.0223(4) Uani 1 1 d . . . . .
C54 C 0.81956(12) 0.34559(10) 0.52208(11) 0.0239(4) Uani 1 1 d . . . . .
C55 C 0.83863(14) 0.34537(12) 0.58628(11) 0.0309(5) Uani 1 1 d . . . . .
H55 H 0.842446 0.309560 0.609361 0.037 Uiso 1 1 calc R U . . .
C56 C 0.85203(16) 0.40002(13) 0.61567(13) 0.0380(6) Uani 1 1 d . . . . .
H56 H 0.865200 0.401325 0.659732 0.046 Uiso 1 1 calc R U . . .
C57 C 0.84661(16) 0.45274(13) 0.58210(13) 0.0416(6) Uani 1 1 d . . . . .
H57 H 0.855786 0.488972 0.604019 0.050 Uiso 1 1 calc R U . . .
C58 C 0.82817(14) 0.45395(11) 0.51744(12) 0.0330(5) Uani 1 1 d . . . . .
H58 H 0.824641 0.490045 0.494865 0.040 Uiso 1 1 calc R U . . .
C59 C 0.81521(12) 0.39993(10) 0.48755(11) 0.0253(4) Uani 1 1 d . . . . .
C60 C 0.60344(14) 0.44016(10) 0.49522(11) 0.0264(4) Uani 1 1 d . . . . .
H60A H 0.554701 0.445840 0.462627 0.032 Uiso 1 1 calc R U . . .
H60B H 0.650642 0.466185 0.485802 0.032 Uiso 1 1 calc R U . . .
C61 C 0.57762(19) 0.45416(12) 0.55900(12) 0.0401(6) Uani 1 1 d . . . . .
H61A H 0.605783 0.490730 0.575935 0.048 Uiso 1 1 calc R U . . .
H61B H 0.515146 0.459271 0.556906 0.048 Uiso 1 1 calc R U . . .
C62 C 0.60612(18) 0.40259(13) 0.59823(12) 0.0408(6) Uani 1 1 d . . . . .
H62A H 0.566129 0.394767 0.629391 0.049 Uiso 1 1 calc R U . . .
H62B H 0.663624 0.409528 0.620423 0.049 Uiso 1 1 calc R U . . .
C63 C 0.60731(14) 0.35172(10) 0.55367(11) 0.0277(5) Uani 1 1 d . . . . .
H63A H 0.649770 0.321717 0.569835 0.033 Uiso 1 1 calc R U . . .
H63B H 0.550565 0.332828 0.546159 0.033 Uiso 1 1 calc R U . . .
K1 K 0.97338(3) 0.27519(3) 0.34768(2) 0.03312(11) Uani 1 1 d . . . . .
O2 O 0.91836(13) 0.22566(12) 0.23198(10) 0.0557(4) Uani 1 1 d . U . . .
O3 O 0.97653(14) 0.37653(10) 0.28102(10) 0.0561(4) Uani 1 1 d . U . . .
O4 O 1.13148(12) 0.25589(9) 0.29992(9) 0.0420(3) Uani 1 1 d . U . . .
O5A O 0.9711(17) 0.1617(9) 0.3941(10) 0.078(2) Uani 0.430(18) 1 d . U P B 1
O5B O 0.9785(12) 0.1660(6) 0.4009(7) 0.070(2) Uani 0.570(18) 1 d D U P B 2
O6A O 1.0282(2) 0.33578(18) 0.45809(17) 0.0479(6) Uani 0.718(4) 1 d D U P B 1
O6B O 1.0400(5) 0.2985(4) 0.4657(4) 0.0493(13) Uani 0.282(4) 1 d D U P B 2
C64 C 0.97253(19) 0.22344(18) 0.18505(14) 0.0546(5) Uani 1 1 d . U . . .
H64A H 1.005219 0.186064 0.188031 0.066 Uiso 1 1 calc R U . . .
H64B H 1.013388 0.256709 0.189920 0.066 Uiso 1 1 calc R U . . .
C65 C 0.91955(18) 0.22728(18) 0.12299(14) 0.0546(5) Uani 1 1 d . U . . .
H65A H 0.927969 0.192101 0.097153 0.066 Uiso 1 1 calc R U . . .
H65B H 0.933715 0.263135 0.100047 0.066 Uiso 1 1 calc R U . . .
C66 C 0.82984(19) 0.23002(19) 0.13967(14) 0.0582(5) Uani 1 1 d . U . . .
H66A H 0.806706 0.270513 0.133890 0.070 Uiso 1 1 calc R U . . .
H66B H 0.792514 0.202586 0.113331 0.070 Uiso 1 1 calc R U . . .
C67 C 0.83547(19) 0.21286(19) 0.20427(15) 0.0584(5) Uani 1 1 d . U . . .
H67A H 0.793149 0.234933 0.225618 0.070 Uiso 1 1 calc R U . . .
H67B H 0.823677 0.170126 0.207656 0.070 Uiso 1 1 calc R U . . .
C68 C 0.9276(2) 0.39078(15) 0.22376(16) 0.0573(5) Uani 1 1 d . U . . .
H68A H 0.865972 0.390193 0.228412 0.069 Uiso 1 1 calc R U . . .
H68B H 0.938714 0.362334 0.190810 0.069 Uiso 1 1 calc R U . . .
C69 C 0.9553(2) 0.45148(15) 0.20790(16) 0.0625(5) Uani 1 1 d . U . . .
H69A H 1.004269 0.449834 0.183138 0.075 Uiso 1 1 calc R U . . .
H69B H 0.908167 0.473344 0.183899 0.075 Uiso 1 1 calc R U . . .
C70 C 0.9797(2) 0.47942(16) 0.26860(16) 0.0642(5) Uani 1 1 d . U . . .
H70A H 0.930463 0.499608 0.283745 0.077 Uiso 1 1 calc R U . . .
H70B H 1.026013 0.508460 0.266074 0.077 Uiso 1 1 calc R U . . .
C71 C 1.0088(2) 0.42998(15) 0.30950(17) 0.0628(5) Uani 1 1 d . U . . .
H71A H 1.071810 0.428881 0.315749 0.075 Uiso 1 1 calc R U . . .
H71B H 0.987853 0.434836 0.350728 0.075 Uiso 1 1 calc R U . . .
C72 C 1.18347(18) 0.28940(14) 0.26240(14) 0.0451(4) Uani 1 1 d . U . . .
H72A H 1.187769 0.330889 0.276850 0.054 Uiso 1 1 calc R U . . .
H72B H 1.158495 0.288953 0.218174 0.054 Uiso 1 1 calc R U . . .
C73 C 1.26951(19) 0.26108(14) 0.26918(15) 0.0473(4) Uani 1 1 d . U . . .
H73A H 1.305701 0.276170 0.306297 0.057 Uiso 1 1 calc R U . . .
H73B H 1.298955 0.267375 0.231619 0.057 Uiso 1 1 calc R U . . .
C74 C 1.2472(2) 0.19707(15) 0.27675(16) 0.0515(4) Uani 1 1 d . U . . .
H74A H 1.236335 0.177281 0.235702 0.062 Uiso 1 1 calc R U . . .
H74B H 1.293563 0.175998 0.302508 0.062 Uiso 1 1 calc R U . . .
C75 C 1.16879(19) 0.19892(14) 0.30853(16) 0.0477(4) Uani 1 1 d . U . . .
H75A H 1.128114 0.168437 0.290783 0.057 Uiso 1 1 calc R U . . .
H75B H 1.183006 0.190796 0.353611 0.057 Uiso 1 1 calc R U . . .
C76A C 0.9661(11) 0.1368(6) 0.4555(8) 0.078(2) Uani 0.430(18) 1 d . U P B 1
H76A H 0.908738 0.143325 0.468600 0.093 Uiso 0.430(18) 1 calc R U P B 1
H76B H 1.008837 0.155366 0.486657 0.093 Uiso 0.430(18) 1 calc R U P B 1
C76B C 0.9823(6) 0.1528(4) 0.4660(5) 0.064(2) Uani 0.570(18) 1 d D U P B 2
H76C H 0.938830 0.175836 0.485219 0.077 Uiso 0.570(18) 1 calc R U P B 2
H76D H 1.039154 0.162804 0.487630 0.077 Uiso 0.570(18) 1 calc R U P B 2
C77A C 0.9836(9) 0.0718(6) 0.4502(8) 0.078(2) Uani 0.430(18) 1 d D U P B 1
H77A H 1.034511 0.060391 0.478748 0.093 Uiso 0.430(18) 1 calc R U P B 1
H77B H 0.934348 0.048333 0.460766 0.093 Uiso 0.430(18) 1 calc R U P B 1
C77B C 0.9652(7) 0.0866(4) 0.4714(5) 0.080(2) Uani 0.570(18) 1 d D U P B 2
H77C H 1.008187 0.067909 0.502218 0.096 Uiso 0.570(18) 1 calc R U P B 2
H77D H 0.907796 0.079483 0.484114 0.096 Uiso 0.570(18) 1 calc R U P B 2
C78A C 0.9980(8) 0.0621(5) 0.3849(7) 0.078(2) Uani 0.430(18) 1 d D U P B 1
H78A H 0.967617 0.026326 0.367874 0.094 Uiso 0.430(18) 1 calc R U P B 1
H78B H 1.059534 0.057505 0.381126 0.094 Uiso 0.430(18) 1 calc R U P B 1
C78B C 0.9712(9) 0.0637(4) 0.4085(6) 0.090(2) Uani 0.570(18) 1 d D U P B 2
H78C H 0.933403 0.029150 0.399514 0.107 Uiso 0.570(18) 1 calc R U P B 2
H78D H 1.030422 0.052135 0.403392 0.107 Uiso 0.570(18) 1 calc R U P B 2
C79A C 0.9639(9) 0.1152(6) 0.3521(7) 0.078(2) Uani 0.430(18) 1 d . U P B 1
H79A H 0.996321 0.123995 0.316563 0.094 Uiso 0.430(18) 1 calc R U P B 1
H79B H 0.903413 0.109103 0.335726 0.094 Uiso 0.430(18) 1 calc R U P B 1
C79B C 0.9423(7) 0.1156(5) 0.3662(6) 0.085(2) Uani 0.570(18) 1 d D U P B 2
H79C H 0.964635 0.112301 0.325282 0.102 Uiso 0.570(18) 1 calc R U P B 2
H79D H 0.879365 0.118234 0.359365 0.102 Uiso 0.570(18) 1 calc R U P B 2
C80A C 1.0308(3) 0.3973(2) 0.4729(2) 0.0479(6) Uani 0.718(4) 1 d D U P B 1
H80A H 0.975791 0.416066 0.457613 0.058 Uiso 0.718(4) 1 calc R U P B 1
H80B H 1.076403 0.416938 0.452680 0.058 Uiso 0.718(4) 1 calc R U P B 1
C80B C 1.0254(8) 0.3596(6) 0.4609(6) 0.0471(13) Uani 0.282(4) 1 d D U P B 2
H80C H 0.963584 0.367915 0.453266 0.057 Uiso 0.282(4) 1 calc R U P B 2
H80D H 1.053414 0.376361 0.426061 0.057 Uiso 0.282(4) 1 calc R U P B 2
C81A C 1.0478(3) 0.4036(2) 0.5426(2) 0.0491(6) Uani 0.718(4) 1 d . U P B 1
H81A H 1.082987 0.438898 0.554287 0.059 Uiso 0.718(4) 1 calc R U P B 1
H81B H 0.994087 0.406125 0.561902 0.059 Uiso 0.718(4) 1 calc R U P B 1
C81B C 1.0631(7) 0.3861(6) 0.5227(5) 0.0503(11) Uani 0.282(4) 1 d D U P B 2
H81C H 1.024423 0.415817 0.537985 0.060 Uiso 0.282(4) 1 calc R U P B 2
H81D H 1.119185 0.404548 0.519339 0.060 Uiso 0.282(4) 1 calc R U P B 2
C82A C 1.0950(3) 0.3481(2) 0.5610(2) 0.0495(6) Uani 0.718(4) 1 d . U P B 1
H82A H 1.088825 0.337268 0.604675 0.059 Uiso 0.718(4) 1 calc R U P B 1
H82B H 1.156287 0.352003 0.556081 0.059 Uiso 0.718(4) 1 calc R U P B 1
C82B C 1.0716(7) 0.3314(5) 0.5650(6) 0.0492(13) Uani 0.282(4) 1 d D U P B 2
H82C H 1.132258 0.323928 0.579913 0.059 Uiso 0.282(4) 1 calc R U P B 2
H82D H 1.040356 0.337454 0.601761 0.059 Uiso 0.282(4) 1 calc R U P B 2
C83A C 1.0521(3) 0.3035(2) 0.5158(2) 0.0493(6) Uani 0.718(4) 1 d D U P B 1
H83A H 1.091709 0.270910 0.508890 0.059 Uiso 0.718(4) 1 calc R U P B 1
H83B H 1.001122 0.286774 0.531979 0.059 Uiso 0.718(4) 1 calc R U P B 1
C83B C 1.0353(7) 0.2808(6) 0.5277(5) 0.0509(13) Uani 0.282(4) 1 d D U P B 2
H83C H 1.068993 0.244510 0.537741 0.061 Uiso 0.282(4) 1 calc R U P B 2
H83D H 0.975512 0.273507 0.535190 0.061 Uiso 0.282(4) 1 calc R U P B 2

loop_
_atom_site_aniso_label
_atom_site_aniso_U_11
_atom_site_aniso_U_22
_atom_site_aniso_U_33
_atom_site_aniso_U_23
_atom_site_aniso_U_13
_atom_site_aniso_U_12
U1 0.01270(3) 0.01396(3) 0.01550(3) -0.00006(3) 0.00412(2) 0.00081(3)
O1 0.0209(6) 0.0209(7) 0.0200(7) -0.0057(6) 0.0044(5) 0.0004(5)
N1 0.0170(7) 0.0133(7) 0.0164(7) 0.0005(6) 0.0032(5) 0.0013(6)
N2 0.0144(6) 0.0125(7) 0.0140(7) 0.0022(5) 0.0021(5) 0.0002(5)
N3 0.0163(7) 0.0160(7) 0.0174(8) 0.0038(6) 0.0056(6) 0.0007(6)
C1 0.0193(8) 0.0137(9) 0.0188(9) -0.0003(7) 0.0052(6) 0.0017(6)
C2 0.0283(10) 0.0126(8) 0.0219(9) -0.0007(7) 0.0075(7) -0.0003(7)
C3 0.0409(12) 0.0179(10) 0.0306(12) -0.0034(9) 0.0133(10) 0.0058(9)
C4 0.0404(13) 0.0172(10) 0.0403(14) 0.0039(9) 0.0098(10) 0.0118(9)
C5 0.0350(12) 0.0247(11) 0.0289(12) 0.0090(9) 0.0043(9) 0.0089(9)
C6 0.0244(9) 0.0171(9) 0.0213(10) 0.0020(7) 0.0031(7) 0.0035(7)
C7 0.0398(12) 0.0201(10) 0.0204(10) -0.0052(8) 0.0064(9) 0.0027(9)
C8 0.0589(16) 0.0278(12) 0.0232(12) -0.0057(9) 0.0141(11) -0.0006(11)
C9 0.0416(14) 0.070(2) 0.0259(13) -0.0146(14) -0.0019(10) 0.0052(14)
C10 0.0355(11) 0.0255(11) 0.0183(9) 0.0018(8) 0.0004(8) 0.0088(9)
C11 0.0450(14) 0.0342(13) 0.0247(12) 0.0028(10) 0.0015(10) -0.0086(11)
C12 0.0323(12) 0.0504(16) 0.0238(12) -0.0011(11) 0.0028(9) -0.0039(11)
C13 0.0173(8) 0.0151(8) 0.0113(8) -0.0003(6) 0.0011(6) -0.0011(6)
C14 0.0240(8) 0.0153(8) 0.0161(8) 0.0020(7) 0.0021(6) -0.0022(7)
C15 0.0240(9) 0.0216(10) 0.0147(8) 0.0020(7) 0.0032(7) -0.0088(7)
C16 0.0155(8) 0.0245(10) 0.0162(9) 0.0009(7) 0.0029(6) -0.0050(7)
C17 0.0153(8) 0.0190(9) 0.0121(8) -0.0003(7) 0.0016(6) -0.0028(7)
C18 0.0156(7) 0.0147(8) 0.0111(8) -0.0008(6) 0.0016(6) -0.0023(6)
C19 0.0152(7) 0.0142(8) 0.0130(8) -0.0010(6) 0.0010(6) -0.0008(6)
C20 0.0141(7) 0.0175(8) 0.0177(9) -0.0013(7) 0.0030(6) -0.0005(6)
C21 0.0129(7) 0.0196(9) 0.0205(9) 0.0001(7) 0.0039(6) 0.0001(7)
C22 0.0172(8) 0.0134(8) 0.0163(9) -0.0004(7) 0.0032(6) 0.0003(6)
C23 0.0240(9) 0.0167(9) 0.0182(9) 0.0025(7) 0.0033(7) 0.0004(7)
C24 0.0238(9) 0.0175(9) 0.0191(9) 0.0001(7) -0.0018(7) 0.0034(7)
C25 0.0151(8) 0.0211(9) 0.0228(10) -0.0007(8) -0.0004(7) 0.0028(7)
C26 0.0296(10) 0.0270(11) 0.0252(11) 0.0075(9) 0.0003(8) -0.0139(9)
C27 0.0597(17) 0.0289(13) 0.0383(15) -0.0013(11) 0.0034(12) -0.0214(12)
C28 0.0481(15) 0.0434(16) 0.0333(14) 0.0194(12) -0.0050(11) -0.0239(12)
C29 0.0340(13) 0.0485(17) 0.0463(16) 0.0123(13) 0.0090(11) -0.0204(12)
C30 0.0141(8) 0.0336(12) 0.0316(12) 0.0039(9) 0.0053(8) 0.0011(8)
C31 0.0259(10) 0.0241(10) 0.0206(10) -0.0033(8) 0.0059(8) -0.0001(8)
C32 0.0288(10) 0.0218(10) 0.0230(10) 0.0040(8) -0.0046(8) 0.0065(8)
C33A 0.059(3) 0.0194(17) 0.038(2) 0.0031(15) -0.0164(19) 0.0026(17)
C33B 0.040(4) 0.040(4) 0.047(5) 0.025(4) -0.009(3) -0.001(3)
C34A 0.039(2) 0.052(3) 0.045(2) 0.018(2) -0.0005(17) 0.0186(19)
C34B 0.041(4) 0.037(4) 0.030(3) 0.007(3) -0.003(3) 0.022(3)
C35A 0.053(3) 0.034(2) 0.0247(19) -0.0046(16) -0.0137(17) 0.0088(19)
C35B 0.048(4) 0.035(4) 0.033(4) 0.001(3) -0.020(3) 0.005(3)
C36 0.0194(8) 0.0174(9) 0.0190(9) 0.0036(7) 0.0064(7) 0.0024(7)
C37 0.0322(10) 0.0193(9) 0.0209(10) 0.0016(8) 0.0118(8) -0.0019(8)
C38 0.0505(14) 0.0252(11) 0.0315(13) 0.0020(10) 0.0209(11) -0.0128(10)
C39 0.0573(16) 0.0327(13) 0.0280(12) 0.0049(10) 0.0254(11) -0.0053(12)
C40 0.0470(13) 0.0317(12) 0.0186(10) -0.0005(9) 0.0157(9) -0.0001(10)
C41 0.0279(10) 0.0230(10) 0.0201(10) 0.0019(8) 0.0062(8) 0.0004(8)
C42 0.0477(13) 0.0230(11) 0.0254(11) -0.0018(9) 0.0152(10) -0.0133(10)
C43 0.0450(14) 0.0303(13) 0.0411(15) -0.0071(11) 0.0019(11) -0.0015(11)
C44 0.0335(13) 0.059(2) 0.079(2) -0.0494(18) 0.0197(14) -0.0107(13)
C45 0.0475(14) 0.0373(14) 0.0232(11) -0.0068(10) 0.0109(10) -0.0131(11)
C46 0.0562(19) 0.0247(14) 0.105(3) -0.0086(16) -0.0146(19) -0.0008(13)
C47 0.0492(19) 0.058(2) 0.108(3) -0.037(2) -0.024(2) 0.0063(16)
C48 0.0159(8) 0.0215(10) 0.0311(11) 0.0013(8) 0.0044(7) -0.0011(7)
C49 0.0161(8) 0.0209(10) 0.0354(12) 0.0031(9) 0.0103(8) 0.0005(7)
C50 0.0237(9) 0.0263(11) 0.0255(10) 0.0007(8) 0.0123(8) 0.0024(8)
C51 0.0216(9) 0.0214(10) 0.0308(11) -0.0051(8) 0.0096(8) 0.0035(8)
C52 0.0152(8) 0.0213(10) 0.0301(11) 0.0026(8) 0.0066(7) 0.0046(7)
C53 0.0166(8) 0.0237(11) 0.0265(10) 0.0016(8) 0.0019(7) 0.0017(7)
C54 0.0130(8) 0.0276(11) 0.0305(11) -0.0019(9) 0.0001(7) 0.0004(7)
C55 0.0236(10) 0.0366(13) 0.0312(12) -0.0018(10) -0.0021(8) -0.0002(9)
C56 0.0361(13) 0.0437(16) 0.0323(13) -0.0085(11) -0.0040(10) -0.0007(11)
C57 0.0403(14) 0.0363(15) 0.0465(16) -0.0145(12) -0.0026(11) -0.0041(11)
C58 0.0293(11) 0.0270(12) 0.0424(14) -0.0048(10) 0.0024(10) -0.0053(9)
C59 0.0156(8) 0.0275(11) 0.0324(12) -0.0021(9) 0.0017(8) -0.0029(8)
C60 0.0285(10) 0.0215(10) 0.0301(12) -0.0042(9) 0.0072(8) 0.0035(8)
C61 0.0590(16) 0.0271(12) 0.0376(14) -0.0102(11) 0.0191(12) -0.0016(12)
C62 0.0494(15) 0.0466(16) 0.0267(13) -0.0094(12) 0.0067(11) 0.0106(13)
C63 0.0298(11) 0.0270(11) 0.0278(11) -0.0009(9) 0.0091(9) 0.0016(9)
K1 0.0358(3) 0.0346(3) 0.0289(3) 0.0067(2) 0.0036(2) 0.0011(2)
O2 0.0440(8) 0.0866(12) 0.0371(8) -0.0096(8) 0.0078(6) -0.0107(8)
O3 0.0692(10) 0.0408(9) 0.0542(9) 0.0141(8) -0.0113(8) -0.0060(8)
O4 0.0431(8) 0.0395(8) 0.0430(8) 0.0051(7) 0.0034(6) 0.0002(6)
O5A 0.082(4) 0.046(3) 0.112(5) 0.026(3) 0.041(3) 0.015(2)
O5B 0.072(4) 0.050(3) 0.091(4) 0.033(3) 0.020(3) 0.011(2)
O6A 0.0333(9) 0.0696(18) 0.0419(10) -0.0091(12) 0.0094(8) -0.0073(11)
O6B 0.034(2) 0.072(3) 0.042(2) -0.003(3) 0.006(2) -0.007(2)
C64 0.0400(8) 0.0874(12) 0.0371(9) -0.0079(9) 0.0070(7) -0.0078(9)
C65 0.0388(8) 0.0890(13) 0.0368(9) -0.0071(9) 0.0073(8) -0.0077(9)
C66 0.0413(9) 0.0924(13) 0.0414(9) -0.0061(10) 0.0071(8) -0.0075(9)
C67 0.0438(9) 0.0908(12) 0.0419(9) -0.0101(9) 0.0098(8) -0.0101(9)
C68 0.0718(11) 0.0432(9) 0.0529(10) 0.0104(8) -0.0103(9) -0.0067(9)
C69 0.0785(11) 0.0473(10) 0.0571(11) 0.0115(9) -0.0120(9) -0.0065(9)
C70 0.0799(11) 0.0478(10) 0.0602(11) 0.0105(9) -0.0121(9) -0.0066(9)
C71 0.0769(11) 0.0475(10) 0.0589(10) 0.0125(9) -0.0142(9) -0.0074(9)
C72 0.0468(9) 0.0441(9) 0.0439(9) 0.0067(8) 0.0027(7) -0.0020(8)
C73 0.0472(9) 0.0470(9) 0.0475(9) 0.0038(8) 0.0051(8) -0.0030(8)
C74 0.0508(9) 0.0479(9) 0.0561(10) 0.0026(8) 0.0076(8) 0.0003(8)
C75 0.0479(9) 0.0434(9) 0.0517(9) 0.0055(8) 0.0057(8) 0.0012(8)
C76A 0.082(4) 0.046(3) 0.111(5) 0.026(3) 0.041(3) 0.016(2)
C76B 0.056(3) 0.046(3) 0.090(4) 0.034(3) 0.006(3) 0.004(3)
C77A 0.082(4) 0.046(3) 0.112(5) 0.025(3) 0.041(3) 0.016(2)
C77B 0.082(4) 0.059(4) 0.099(4) 0.028(3) 0.006(3) -0.011(3)
C78A 0.082(4) 0.047(3) 0.112(5) 0.025(3) 0.041(3) 0.015(2)
C78B 0.101(4) 0.065(4) 0.105(5) 0.019(4) 0.021(4) -0.005(3)
C79A 0.083(4) 0.047(3) 0.112(5) 0.025(3) 0.041(3) 0.015(2)
C79B 0.086(4) 0.072(4) 0.099(5) 0.021(4) 0.020(3) 0.001(3)
C80A 0.0325(9) 0.0702(17) 0.0427(11) -0.0083(12) 0.0110(9) -0.0064(11)
C80B 0.030(2) 0.072(3) 0.040(2) -0.005(2) 0.007(2) -0.005(2)
C81A 0.0350(10) 0.0709(17) 0.0431(11) -0.0084(12) 0.0114(9) -0.0067(10)
C81B 0.0381(19) 0.071(2) 0.044(2) -0.008(2) 0.0134(19) -0.004(2)
C82A 0.0363(10) 0.0711(17) 0.0424(11) -0.0077(12) 0.0102(9) -0.0068(10)
C82B 0.034(2) 0.072(3) 0.043(2) -0.003(2) 0.007(2) -0.010(2)
C83A 0.0360(10) 0.0700(17) 0.0435(11) -0.0078(12) 0.0113(9) -0.0070(11)
C83B 0.036(2) 0.072(3) 0.046(2) -0.004(2) 0.013(2) -0.006(2)

loop_
_atom_type_symbol
_atom_type_description
_atom_type_scat_dispersion_real
_atom_type_scat_dispersion_imag
_atom_type_scat_source
C C 0.0033 0.0016 'International Tables Vol C Tables 4.2.6.8 and 6.1.1.4'
H H 0.0000 0.0000 'International Tables Vol C Tables 4.2.6.8 and 6.1.1.4'
K K 0.2009 0.2494 'International Tables Vol C Tables 4.2.6.8 and 6.1.1.4'
N N 0.0061 0.0033 'International Tables Vol C Tables 4.2.6.8 and 6.1.1.4'
O O 0.0106 0.0060 'International Tables Vol C Tables 4.2.6.8 and 6.1.1.4'
U U -9.6767 9.6646 'International Tables Vol C Tables 4.2.6.8 and 6.1.1.4'

loop_
_exptl_crystal_face_index_h
_exptl_crystal_face_index_k
_exptl_crystal_face_index_l
_exptl_crystal_face_perp_dist
0 0 -1 0.0749
0 0 1 0.1015
-1 0 0 0.0958
1 0 0 0.1084
0 1 0 0.0960
0 -1 0 0.1037
0 1 -1 0.0452
0 -1 1 0.0527
0 1 1 0.1223
0 -1 -1 0.1050
-1 -1 -1 0.0859
-1 2 -2 0.0591
1 1 -2 0.0685
-1 1 1 0.1044
-1 -1 0 0.0827
1 1 0 0.1133
-1 1 0 0.0834
-1 -1 2 0.0904
-1 0 -1 0.0708
1 1 -1 0.0759
-1 2 0 0.0838

loop_
_geom_angle_atom_site_label_1
_geom_angle_atom_site_label_2
_geom_angle_atom_site_label_3
_geom_angle
_geom_angle_site_symmetry_1
_geom_angle_site_symmetry_3
_geom_angle_publ_flag
O1 U1 C48 75.48(6) . . ?
O1 U1 C49 100.71(6) . . ?
O1 U1 C50 129.03(6) . . ?
O1 U1 C51 130.07(6) . . ?
O1 U1 C52 102.33(5) . . ?
O1 U1 C53 76.58(6) . . ?
N1 U1 O1 100.43(5) . . ?
N1 U1 C48 135.30(6) . . ?
N1 U1 C49 143.15(6) . . ?
N1 U1 C50 117.76(6) . . ?
N1 U1 C51 89.03(6) . . ?
N1 U1 C52 83.36(6) . . ?
N1 U1 C53 101.58(6) . . ?
N2 U1 O1 76.60(5) . . ?
N2 U1 N1 66.78(5) . . ?
N2 U1 N3 67.04(5) . . ?
N2 U1 C48 147.30(6) . . ?
N2 U1 C49 148.11(6) . . ?
N2 U1 C50 147.71(6) . . ?
N2 U1 C51 148.30(6) . . ?
N2 U1 C52 149.07(6) . . ?
N2 U1 C53 148.02(6) . . ?
N3 U1 O1 99.01(5) . . ?
N3 U1 N1 123.35(5) . . ?
N3 U1 C48 101.02(6) . . ?
N3 U1 C49 82.34(6) . . ?
N3 U1 C50 87.50(6) . . ?
N3 U1 C51 116.21(6) . . ?
N3 U1 C52 141.76(6) . . ?
N3 U1 C53 134.66(6) . . ?
C48 U1 C49 29.44(7) . . ?
C48 U1 C50 53.76(7) . . ?
C48 U1 C51 64.38(7) . . ?
C48 U1 C52 55.41(6) . . ?
C48 U1 C53 33.75(6) . . ?
C49 U1 C52 62.82(6) . . ?
C50 U1 C49 29.77(6) . . ?
C50 U1 C51 31.91(7) . . ?
C50 U1 C52 54.48(6) . . ?
C51 U1 C49 54.39(7) . . ?
C51 U1 C52 29.75(6) . . ?
C53 U1 C49 55.25(7) . . ?
C53 U1 C50 64.26(7) . . ?
C53 U1 C51 53.52(7) . . ?
C53 U1 C52 29.33(6) . . ?
C60 O1 U1 122.63(12) . . ?
C63 O1 U1 121.44(12) . . ?
C63 O1 C60 109.21(15) . . ?
C1 N1 U1 124.66(11) . . ?
C13 N1 U1 119.35(12) . . ?
C13 N1 C1 115.95(15) . . ?
C18 N2 U1 121.78(11) . . ?
C18 N2 C19 115.22(15) . . ?
C19 N2 U1 121.97(11) . . ?
C22 N3 U1 119.26(12) . . ?
C22 N3 C36 114.47(15) . . ?
C36 N3 U1 125.92(11) . . ?
C2 C1 N1 119.49(17) . . ?
C6 C1 N1 121.31(17) . . ?
C6 C1 C2 119.17(18) . . ?
C1 C2 C7 120.96(18) . . ?
C3 C2 C1 118.4(2) . . ?
C3 C2 C7 120.63(19) . . ?
C2 C3 H3 119.1 . . ?
C4 C3 C2 121.8(2) . . ?
C4 C3 H3 119.1 . . ?
C3 C4 H4 120.2 . . ?
C3 C4 C5 119.6(2) . . ?
C5 C4 H4 120.2 . . ?
C4 C5 H5 119.4 . . ?
C4 C5 C6 121.3(2) . . ?
C6 C5 H5 119.4 . . ?
C1 C6 C10 121.43(18) . . ?
C5 C6 C1 119.74(19) . . ?
C5 C6 C10 118.83(19) . . ?
C2 C7 H7 107.5 . . ?
C2 C7 C8 112.81(19) . . ?
C2 C7 C9 111.4(2) . . ?
C8 C7 H7 107.5 . . ?
C9 C7 H7 107.5 . . ?
C9 C7 C8 109.9(2) . . ?
C7 C8 H8A 109.5 . . ?
C7 C8 H8B 109.5 . . ?
C7 C8 H8C 109.5 . . ?
H8A C8 H8B 109.5 . . ?
H8A C8 H8C 109.5 . . ?
H8B C8 H8C 109.5 . . ?
C7 C9 H9A 109.5 . . ?
C7 C9 H9B 109.5 . . ?
C7 C9 H9C 109.5 . . ?
H9A C9 H9B 109.5 . . ?
H9A C9 H9C 109.5 . . ?
H9B C9 H9C 109.5 . . ?
C6 C10 H10 108.0 . . ?
C6 C10 C11 111.05(19) . . ?
C6 C10 C12 111.2(2) . . ?
C11 C10 H10 108.0 . . ?
C11 C10 C12 110.49(19) . . ?
C12 C10 H10 108.0 . . ?
C10 C11 H11A 109.5 . . ?
C10 C11 H11B 109.5 . . ?
C10 C11 H11C 109.5 . . ?
H11A C11 H11B 109.5 . . ?
H11A C11 H11C 109.5 . . ?
H11B C11 H11C 109.5 . . ?
C10 C12 H12A 109.5 . . ?
C10 C12 H12B 109.5 . . ?
C10 C12 H12C 109.5 . . ?
H12A C12 H12B 109.5 . . ?
H12A C12 H12C 109.5 . . ?
H12B C12 H12C 109.5 . . ?
N1 C13 C18 115.05(16) . . ?
C14 C13 N1 126.35(17) . . ?
C14 C13 C18 118.49(16) . . ?
C13 C14 H14 119.3 . . ?
C13 C14 C15 121.50(18) . . ?
C15 C14 H14 119.3 . . ?
C14 C15 C26 119.04(19) . . ?
C16 C15 C14 118.64(17) . . ?
C16 C15 C26 122.29(18) . . ?
C15 C16 H16 119.3 . . ?
C15 C16 C17 121.32(17) . . ?
C17 C16 H16 119.3 . . ?
C16 C17 C21 123.59(16) . . ?
C18 C17 C16 119.17(18) . . ?
C18 C17 C21 117.17(16) . . ?
N2 C18 C13 115.30(15) . . ?
N2 C18 C17 123.70(16) . . ?
C17 C18 C13 120.83(16) . . ?
N2 C19 C20 123.81(17) . . ?
N2 C19 C22 114.86(15) . . ?
C20 C19 C22 121.15(17) . . ?
C19 C20 C21 116.86(16) . . ?
C19 C20 C25 118.61(17) . . ?
C25 C20 C21 124.44(16) . . ?
C17 C21 C31 107.99(16) . . ?
C20 C21 C17 108.22(15) . . ?
C20 C21 C31 107.85(16) . . ?
C30 C21 C17 112.58(16) . . ?
C30 C21 C20 112.86(16) . . ?
C30 C21 C31 107.12(16) . . ?
N3 C22 C19 115.77(16) . . ?
C23 C22 N3 126.11(17) . . ?
C23 C22 C19 118.05(16) . . ?
C22 C23 H23 119.1 . . ?
C22 C23 C24 121.79(18) . . ?
C24 C23 H23 119.1 . . ?
C23 C24 C32 119.05(18) . . ?
C25 C24 C23 118.45(17) . . ?
C25 C24 C32 122.41(18) . . ?
C20 C25 H25 119.1 . . ?
C24 C25 C20 121.81(17) . . ?
C24 C25 H25 119.1 . . ?
C27 C26 C15 109.38(19) . . ?
C27 C26 C28 108.9(2) . . ?
C27 C26 C29 107.7(2) . . ?
C28 C26 C15 110.64(17) . . ?
C28 C26 C29 107.5(2) . . ?
C29 C26 C15 112.7(2) . . ?
C26 C27 H27A 109.5 . . ?
C26 C27 H27B 109.5 . . ?
C26 C27 H27C 109.5 . . ?
H27A C27 H27B 109.5 . . ?
H27A C27 H27C 109.5 . . ?
H27B C27 H27C 109.5 . . ?
C26 C28 H28A 109.5 . . ?
C26 C28 H28B 109.5 . . ?
C26 C28 H28C 109.5 . . ?
H28A C28 H28B 109.5 . . ?
H28A C28 H28C 109.5 . . ?
H28B C28 H28C 109.5 . . ?
C26 C29 H29A 109.5 . . ?
C26 C29 H29B 109.5 . . ?
C26 C29 H29C 109.5 . . ?
H29A C29 H29B 109.5 . . ?
H29A C29 H29C 109.5 . . ?
H29B C29 H29C 109.5 . . ?
C21 C30 H30A 109.5 . . ?
C21 C30 H30B 109.5 . . ?
C21 C30 H30C 109.5 . . ?
H30A C30 H30B 109.5 . . ?
H30A C30 H30C 109.5 . . ?
H30B C30 H30C 109.5 . . ?
C21 C31 H31A 109.5 . . ?
C21 C31 H31B 109.5 . . ?
C21 C31 H31C 109.5 . . ?
H31A C31 H31B 109.5 . . ?
H31A C31 H31C 109.5 . . ?
H31B C31 H31C 109.5 . . ?
C24 C32 C33B 111.1(3) . . ?
C24 C32 C34A 112.5(2) . . ?
C24 C32 C35A 108.8(2) . . ?
C33A C32 C24 111.6(2) . . ?
C33A C32 C34A 109.3(3) . . ?
C33A C32 C35A 109.2(3) . . ?
C34A C32 C35A 105.3(3) . . ?
C34B C32 C24 111.4(3) . . ?
C34B C32 C33B 104.8(5) . . ?
C35B C32 C24 108.6(4) . . ?
C35B C32 C33B 109.6(5) . . ?
C35B C32 C34B 111.3(5) . . ?
C32 C33A H33A 109.5 . . ?
C32 C33A H33B 109.5 . . ?
C32 C33A H33C 109.5 . . ?
H33A C33A H33B 109.5 . . ?
H33A C33A H33C 109.5 . . ?
H33B C33A H33C 109.5 . . ?
C32 C33B H33D 109.5 . . ?
C32 C33B H33E 109.5 . . ?
C32 C33B H33F 109.5 . . ?
H33D C33B H33E 109.5 . . ?
H33D C33B H33F 109.5 . . ?
H33E C33B H33F 109.5 . . ?
C32 C34A H34A 109.5 . . ?
C32 C34A H34B 109.5 . . ?
C32 C34A H34C 109.5 . . ?
H34A C34A H34B 109.5 . . ?
H34A C34A H34C 109.5 . . ?
H34B C34A H34C 109.5 . . ?
C32 C34B H34D 109.5 . . ?
C32 C34B H34E 109.5 . . ?
C32 C34B H34F 109.5 . . ?
H34D C34B H34E 109.5 . . ?
H34D C34B H34F 109.5 . . ?
H34E C34B H34F 109.5 . . ?
C32 C35A H35A 109.5 . . ?
C32 C35A H35B 109.5 . . ?
C32 C35A H35C 109.5 . . ?
H35A C35A H35B 109.5 . . ?
H35A C35A H35C 109.5 . . ?
H35B C35A H35C 109.5 . . ?
C32 C35B H35D 109.5 . . ?
C32 C35B H35E 109.5 . . ?
C32 C35B H35F 109.5 . . ?
H35D C35B H35E 109.5 . . ?
H35D C35B H35F 109.5 . . ?
H35E C35B H35F 109.5 . . ?
C37 C36 N3 120.75(18) . . ?
C41 C36 N3 119.64(18) . . ?
C41 C36 C37 119.61(18) . . ?
C36 C37 C42 121.04(18) . . ?
C38 C37 C36 118.9(2) . . ?
C38 C37 C42 120.1(2) . . ?
C37 C38 H38 119.3 . . ?
C39 C38 C37 121.4(2) . . ?
C39 C38 H38 119.3 . . ?
C38 C39 H39 120.2 . . ?
C40 C39 C38 119.5(2) . . ?
C40 C39 H39 120.2 . . ?
C39 C40 H40 119.4 . . ?
C39 C40 C41 121.3(2) . . ?
C41 C40 H40 119.4 . . ?
C36 C41 C45 121.55(19) . . ?
C40 C41 C36 119.2(2) . . ?
C40 C41 C45 119.2(2) . . ?
C37 C42 H42 107.5 . . ?
C37 C42 C43 114.9(2) . . ?
C37 C42 C44 110.2(2) . . ?
C43 C42 H42 107.5 . . ?
C44 C42 H42 107.5 . . ?
C44 C42 C43 108.9(2) . . ?
C42 C43 H43A 109.5 . . ?
C42 C43 H43B 109.5 . . ?
C42 C43 H43C 109.5 . . ?
H43A C43 H43B 109.5 . . ?
H43A C43 H43C 109.5 . . ?
H43B C43 H43C 109.5 . . ?
C42 C44 H44A 109.5 . . ?
C42 C44 H44B 109.5 . . ?
C42 C44 H44C 109.5 . . ?
H44A C44 H44B 109.5 . . ?
H44A C44 H44C 109.5 . . ?
H44B C44 H44C 109.5 . . ?
C41 C45 H45 107.8 . . ?
C46 C45 C41 112.1(2) . . ?
C46 C45 H45 107.8 . . ?
C46 C45 C47 109.2(2) . . ?
C47 C45 C41 112.1(2) . . ?
C47 C45 H45 107.8 . . ?
C45 C46 H46A 109.5 . . ?
C45 C46 H46B 109.5 . . ?
C45 C46 H46C 109.5 . . ?
H46A C46 H46B 109.5 . . ?
H46A C46 H46C 109.5 . . ?
H46B C46 H46C 109.5 . . ?
C45 C47 H47A 109.5 . . ?
C45 C47 H47B 109.5 . . ?
C45 C47 H47C 109.5 . . ?
H47A C47 H47B 109.5 . . ?
H47A C47 H47C 109.5 . . ?
H47B C47 H47C 109.5 . . ?
C49 C48 U1 82.07(12) . . ?
C49 C48 C53 119.90(19) . . ?
C49 C48 C59 149.4(2) . . ?
C53 C48 U1 73.79(10) . . ?
C59 C48 U1 120.38(13) . . ?
C59 C48 C53 88.14(17) . . ?
U1 C49 H49 120.4 . . ?
C48 C49 U1 68.49(11) . . ?
C48 C49 H49 120.4 . . ?
C48 C49 C50 117.3(2) . . ?
C50 C49 U1 69.46(11) . . ?
C50 C49 H49 120.4 . . ?
U1 C50 H50 119.4 . . ?
C49 C50 U1 80.77(12) . . ?
C49 C50 H50 119.4 . . ?
C49 C50 C51 121.1(2) . . ?
C51 C50 U1 74.26(11) . . ?
C51 C50 H50 119.4 . . ?
U1 C51 H51 119.3 . . ?
C50 C51 U1 73.83(11) . . ?
C50 C51 H51 119.3 . . ?
C52 C51 U1 80.99(11) . . ?
C52 C51 C50 121.4(2) . . ?
C52 C51 H51 119.3 . . ?
U1 C52 H52 120.6 . . ?
C51 C52 U1 69.26(11) . . ?
C51 C52 H52 120.6 . . ?
C53 C52 U1 68.85(11) . . ?
C53 C52 C51 117.06(19) . . ?
C53 C52 H52 120.6 . . ?
C48 C53 U1 72.46(10) . . ?
C52 C53 U1 81.83(12) . . ?
C52 C53 C48 120.18(19) . . ?
C52 C53 C54 149.2(2) . . ?
C54 C53 U1 121.14(13) . . ?
C54 C53 C48 88.15(17) . . ?
C55 C54 C53 147.2(2) . . ?
C55 C54 C59 121.0(2) . . ?
C59 C54 C53 91.81(18) . . ?
C54 C55 H55 121.4 . . ?
C54 C55 C56 117.1(2) . . ?
C56 C55 H55 121.4 . . ?
C55 C56 H56 119.1 . . ?
C57 C56 C55 121.8(2) . . ?
C57 C56 H56 119.1 . . ?
C56 C57 H57 119.0 . . ?
C58 C57 C56 122.1(3) . . ?
C58 C57 H57 119.0 . . ?
C57 C58 H58 121.6 . . ?
C59 C58 C57 116.8(2) . . ?
C59 C58 H58 121.6 . . ?
C54 C59 C48 91.88(18) . . ?
C58 C59 C48 146.8(2) . . ?
C58 C59 C54 121.3(2) . . ?
O1 C60 H60A 110.5 . . ?
O1 C60 H60B 110.5 . . ?
O1 C60 C61 106.27(19) . . ?
H60A C60 H60B 108.7 . . ?
C61 C60 H60A 110.5 . . ?
C61 C60 H60B 110.5 . . ?
C60 C61 H61A 110.8 . . ?
C60 C61 H61B 110.8 . . ?
H61A C61 H61B 108.8 . . ?
C62 C61 C60 105.0(2) . . ?
C62 C61 H61A 110.8 . . ?
C62 C61 H61B 110.8 . . ?
C61 C62 H62A 110.7 . . ?
C61 C62 H62B 110.7 . . ?
C61 C62 C63 105.3(2) . . ?
H62A C62 H62B 108.8 . . ?
C63 C62 H62A 110.7 . . ?
C63 C62 H62B 110.7 . . ?
O1 C63 C62 103.70(19) . . ?
O1 C63 H63A 111.0 . . ?
O1 C63 H63B 111.0 . . ?
C62 C63 H63A 111.0 . . ?
C62 C63 H63B 111.0 . . ?
H63A C63 H63B 109.0 . . ?
O2 K1 O4 79.06(6) . . ?
O2 K1 O6A 174.36(10) . . ?
O3 K1 O2 83.59(7) . . ?
O3 K1 O4 82.39(7) . . ?
O3 K1 O5A 169.2(5) . . ?
O3 K1 O5B 172.1(4) . . ?
O3 K1 O6A 90.78(10) . . ?
O5A K1 O2 86.2(4) . . ?
O5A K1 O4 92.1(6) . . ?
O5A K1 O6A 99.4(4) . . ?
O5B K1 O2 90.2(3) . . ?
O5B K1 O4 91.6(5) . . ?
O6A K1 O4 100.63(8) . . ?
O6B K1 O2 167.1(2) . . ?
O6B K1 O3 107.9(2) . . ?
O6B K1 O4 96.21(16) . . ?
O6B K1 O5B 77.9(4) . . ?
C64 O2 K1 120.60(17) . . ?
C64 O2 C67 107.6(2) . . ?
C67 O2 K1 130.12(18) . . ?
C68 O3 K1 127.84(18) . . ?
C68 O3 C71 108.3(2) . . ?
C71 O3 K1 121.18(18) . . ?
C72 O4 K1 134.99(16) . . ?
C75 O4 K1 117.42(16) . . ?
C75 O4 C72 107.3(2) . . ?
C76A O5A K1 134.2(13) . . ?
C79A O5A K1 118.3(13) . . ?
C79A O5A C76A 107.1(15) . . ?
C76B O5B K1 126.8(9) . . ?
C76B O5B C79B 108.3(10) . . ?
C79B O5B K1 120.5(8) . . ?
C80A O6A K1 131.8(3) . . ?
C80A O6A C83A 107.5(4) . . ?
C83A O6A K1 120.4(3) . . ?
C80B O6B K1 94.6(7) . . ?
C83B O6B K1 141.8(7) . . ?
C83B O6B C80B 108.9(9) . . ?
O2 C64 H64A 110.0 . . ?
O2 C64 H64B 110.0 . . ?
O2 C64 C65 108.6(2) . . ?
H64A C64 H64B 108.4 . . ?
C65 C64 H64A 110.0 . . ?
C65 C64 H64B 110.0 . . ?
C64 C65 H65A 111.1 . . ?
C64 C65 H65B 111.1 . . ?
C64 C65 C66 103.5(2) . . ?
H65A C65 H65B 109.0 . . ?
C66 C65 H65A 111.1 . . ?
C66 C65 H65B 111.1 . . ?
C65 C66 H66A 110.7 . . ?
C65 C66 H66B 110.7 . . ?
H66A C66 H66B 108.8 . . ?
C67 C66 C65 105.4(3) . . ?
C67 C66 H66A 110.7 . . ?
C67 C66 H66B 110.7 . . ?
O2 C67 C66 107.9(3) . . ?
O2 C67 H67A 110.1 . . ?
O2 C67 H67B 110.1 . . ?
C66 C67 H67A 110.1 . . ?
C66 C67 H67B 110.1 . . ?
H67A C67 H67B 108.4 . . ?
O3 C68 H68A 110.7 . . ?
O3 C68 H68B 110.7 . . ?
O3 C68 C69 105.3(3) . . ?
H68A C68 H68B 108.8 . . ?
C69 C68 H68A 110.7 . . ?
C69 C68 H68B 110.7 . . ?
C68 C69 H69A 110.9 . . ?
C68 C69 H69B 110.9 . . ?
H69A C69 H69B 108.9 . . ?
C70 C69 C68 104.3(3) . . ?
C70 C69 H69A 110.9 . . ?
C70 C69 H69B 110.9 . . ?
C69 C70 H70A 111.0 . . ?
C69 C70 H70B 111.0 . . ?
C69 C70 C71 103.9(3) . . ?
H70A C70 H70B 109.0 . . ?
C71 C70 H70A 111.0 . . ?
C71 C70 H70B 111.0 . . ?
O3 C71 C70 108.5(3) . . ?
O3 C71 H71A 110.0 . . ?
O3 C71 H71B 110.0 . . ?
C70 C71 H71A 110.0 . . ?
C70 C71 H71B 110.0 . . ?
H71A C71 H71B 108.4 . . ?
O4 C72 H72A 110.3 . . ?
O4 C72 H72B 110.3 . . ?
O4 C72 C73 106.9(2) . . ?
H72A C72 H72B 108.6 . . ?
C73 C72 H72A 110.3 . . ?
C73 C72 H72B 110.3 . . ?
C72 C73 H73A 111.4 . . ?
C72 C73 H73B 111.4 . . ?
C72 C73 C74 101.7(2) . . ?
H73A C73 H73B 109.3 . . ?
C74 C73 H73A 111.4 . . ?
C74 C73 H73B 111.4 . . ?
C73 C74 H74A 111.0 . . ?
C73 C74 H74B 111.0 . . ?
H74A C74 H74B 109.0 . . ?
C75 C74 C73 104.0(3) . . ?
C75 C74 H74A 111.0 . . ?
C75 C74 H74B 111.0 . . ?
O4 C75 C74 108.7(3) . . ?
O4 C75 H75A 109.9 . . ?
O4 C75 H75B 109.9 . . ?
C74 C75 H75A 109.9 . . ?
C74 C75 H75B 109.9 . . ?
H75A C75 H75B 108.3 . . ?
O5A C76A H76A 110.5 . . ?
O5A C76A H76B 110.5 . . ?
O5A C76A C77A 106.3(13) . . ?
H76A C76A H76B 108.7 . . ?
C77A C76A H76A 110.5 . . ?
C77A C76A H76B 110.5 . . ?
O5B C76B H76C 110.3 . . ?
O5B C76B H76D 110.3 . . ?
O5B C76B C77B 106.9(8) . . ?
H76C C76B H76D 108.6 . . ?
C77B C76B H76C 110.3 . . ?
C77B C76B H76D 110.3 . . ?
C76A C77A H77A 110.6 . . ?
C76A C77A H77B 110.6 . . ?
H77A C77A H77B 108.7 . . ?
C78A C77A C76A 105.7(10) . . ?
C78A C77A H77A 110.6 . . ?
C78A C77A H77B 110.6 . . ?
C76B C77B H77C 110.9 . . ?
C76B C77B H77D 110.9 . . ?
H77C C77B H77D 108.9 . . ?
C78B C77B C76B 104.2(7) . . ?
C78B C77B H77C 110.9 . . ?
C78B C77B H77D 110.9 . . ?
C77A C78A H78A 110.9 . . ?
C77A C78A H78B 110.9 . . ?
C77A C78A C79A 104.5(9) . . ?
H78A C78A H78B 108.9 . . ?
C79A C78A H78A 110.9 . . ?
C79A C78A H78B 110.9 . . ?
C77B C78B H78C 111.1 . . ?
C77B C78B H78D 111.1 . . ?
C77B C78B C79B 103.5(7) . . ?
H78C C78B H78D 109.0 . . ?
C79B C78B H78C 111.1 . . ?
C79B C78B H78D 111.1 . . ?
O5A C79A C78A 108.1(14) . . ?
O5A C79A H79A 110.1 . . ?
O5A C79A H79B 110.1 . . ?
C78A C79A H79A 110.1 . . ?
C78A C79A H79B 110.1 . . ?
H79A C79A H79B 108.4 . . ?
O5B C79B C78B 102.9(9) . . ?
O5B C79B H79C 111.2 . . ?
O5B C79B H79D 111.2 . . ?
C78B C79B H79C 111.2 . . ?
C78B C79B H79D 111.2 . . ?
H79C C79B H79D 109.1 . . ?
O6A C80A H80A 110.0 . . ?
O6A C80A H80B 110.0 . . ?
O6A C80A C81A 108.3(4) . . ?
H80A C80A H80B 108.4 . . ?
C81A C80A H80A 110.0 . . ?
C81A C80A H80B 110.0 . . ?
O6B C80B H80C 110.5 . . ?
O6B C80B H80D 110.5 . . ?
O6B C80B C81B 106.3(10) . . ?
H80C C80B H80D 108.7 . . ?
C81B C80B H80C 110.5 . . ?
C81B C80B H80D 110.5 . . ?
C80A C81A H81A 111.3 . . ?
C80A C81A H81B 111.3 . . ?
H81A C81A H81B 109.2 . . ?
C82A C81A C80A 102.3(4) . . ?
C82A C81A H81A 111.3 . . ?
C82A C81A H81B 111.3 . . ?
C80B C81B H81C 111.4 . . ?
C80B C81B H81D 111.4 . . ?
C80B C81B C82B 101.6(10) . . ?
H81C C81B H81D 109.3 . . ?
C82B C81B H81C 111.4 . . ?
C82B C81B H81D 111.4 . . ?
C81A C82A H82A 111.2 . . ?
C81A C82A H82B 111.2 . . ?
C81A C82A C83A 102.6(4) . . ?
H82A C82A H82B 109.2 . . ?
C83A C82A H82A 111.2 . . ?
C83A C82A H82B 111.2 . . ?
C81B C82B H82C 110.2 . . ?
C81B C82B H82D 110.2 . . ?
H82C C82B H82D 108.5 . . ?
C83B C82B C81B 107.4(10) . . ?
C83B C82B H82C 110.2 . . ?
C83B C82B H82D 110.2 . . ?
O6A C83A C82A 105.6(4) . . ?
O6A C83A H83A 110.6 . . ?
O6A C83A H83B 110.6 . . ?
C82A C83A H83A 110.6 . . ?
C82A C83A H83B 110.6 . . ?
H83A C83A H83B 108.7 . . ?
O6B C83B C82B 103.8(10) . . ?
O6B C83B H83C 111.0 . . ?
O6B C83B H83D 111.0 . . ?
C82B C83B H83C 111.0 . . ?
C82B C83B H83D 111.0 . . ?
H83C C83B H83D 109.0 . . ?

loop_
_geom_bond_atom_site_label_1
_geom_bond_atom_site_label_2
_geom_bond_distance
_geom_bond_site_symmetry_2
_geom_bond_publ_flag
U1 O1 2.4818(14) . ?
U1 N1 2.3963(16) . ?
U1 N2 2.3355(15) . ?
U1 N3 2.3953(16) . ?
U1 C48 2.628(2) . ?
U1 C49 2.7977(19) . ?
U1 C50 2.654(2) . ?
U1 C51 2.6598(19) . ?
U1 C52 2.8089(19) . ?
U1 C53 2.647(2) . ?
O1 C60 1.456(3) . ?
O1 C63 1.444(3) . ?
N1 C1 1.429(2) . ?
N1 C13 1.404(2) . ?
N2 C18 1.388(2) . ?
N2 C19 1.391(2) . ?
N3 C22 1.401(2) . ?
N3 C36 1.432(2) . ?
C1 C2 1.420(3) . ?
C1 C6 1.414(3) . ?
C2 C3 1.401(3) . ?
C2 C7 1.521(3) . ?
C3 H3 0.9500 . ?
C3 C4 1.375(3) . ?
C4 H4 0.9500 . ?
C4 C5 1.379(3) . ?
C5 H5 0.9500 . ?
C5 C6 1.384(3) . ?
C6 C10 1.519(3) . ?
C7 H7 1.0000 . ?
C7 C8 1.537(3) . ?
C7 C9 1.525(4) . ?
C8 H8A 0.9800 . ?
C8 H8B 0.9800 . ?
C8 H8C 0.9800 . ?
C9 H9A 0.9800 . ?
C9 H9B 0.9800 . ?
C9 H9C 0.9800 . ?
C10 H10 1.0000 . ?
C10 C11 1.523(3) . ?
C10 C12 1.532(3) . ?
C11 H11A 0.9800 . ?
C11 H11B 0.9800 . ?
C11 H11C 0.9800 . ?
C12 H12A 0.9800 . ?
C12 H12B 0.9800 . ?
C12 H12C 0.9800 . ?
C13 C14 1.398(3) . ?
C13 C18 1.416(3) . ?
C14 H14 0.9500 . ?
C14 C15 1.407(3) . ?
C15 C16 1.392(3) . ?
C15 C26 1.537(3) . ?
C16 H16 0.9500 . ?
C16 C17 1.405(3) . ?
C17 C18 1.394(2) . ?
C17 C21 1.534(3) . ?
C19 C20 1.397(2) . ?
C19 C22 1.416(3) . ?
C20 C21 1.529(3) . ?
C20 C25 1.401(3) . ?
C21 C30 1.526(3) . ?
C21 C31 1.548(3) . ?
C22 C23 1.397(3) . ?
C23 H23 0.9500 . ?
C23 C24 1.404(3) . ?
C24 C25 1.388(3) . ?
C24 C32 1.538(3) . ?
C25 H25 0.9500 . ?
C26 C27 1.528(4) . ?
C26 C28 1.533(3) . ?
C26 C29 1.532(3) . ?
C27 H27A 0.9800 . ?
C27 H27B 0.9800 . ?
C27 H27C 0.9800 . ?
C28 H28A 0.9800 . ?
C28 H28B 0.9800 . ?
C28 H28C 0.9800 . ?
C29 H29A 0.9800 . ?
C29 H29B 0.9800 . ?
C29 H29C 0.9800 . ?
C30 H30A 0.9800 . ?
C30 H30B 0.9800 . ?
C30 H30C 0.9800 . ?
C31 H31A 0.9800 . ?
C31 H31B 0.9800 . ?
C31 H31C 0.9800 . ?
C32 C33A 1.489(4) . ?
C32 C33B 1.577(8) . ?
C32 C34A 1.544(4) . ?
C32 C34B 1.537(7) . ?
C32 C35A 1.554(4) . ?
C32 C35B 1.475(8) . ?
C33A H33A 0.9800 . ?
C33A H33B 0.9800 . ?
C33A H33C 0.9800 . ?
C33B H33D 0.9800 . ?
C33B H33E 0.9800 . ?
C33B H33F 0.9800 . ?
C34A H34A 0.9800 . ?
C34A H34B 0.9800 . ?
C34A H34C 0.9800 . ?
C34B H34D 0.9800 . ?
C34B H34E 0.9800 . ?
C34B H34F 0.9800 . ?
C35A H35A 0.9800 . ?
C35A H35B 0.9800 . ?
C35A H35C 0.9800 . ?
C35B H35D 0.9800 . ?
C35B H35E 0.9800 . ?
C35B H35F 0.9800 . ?
C36 C37 1.409(3) . ?
C36 C41 1.407(3) . ?
C37 C38 1.395(3) . ?
C37 C42 1.515(3) . ?
C38 H38 0.9500 . ?
C38 C39 1.382(3) . ?
C39 H39 0.9500 . ?
C39 C40 1.373(3) . ?
C40 H40 0.9500 . ?
C40 C41 1.396(3) . ?
C41 C45 1.522(3) . ?
C42 H42 1.0000 . ?
C42 C43 1.526(3) . ?
C42 C44 1.521(4) . ?
C43 H43A 0.9800 . ?
C43 H43B 0.9800 . ?
C43 H43C 0.9800 . ?
C44 H44A 0.9800 . ?
C44 H44B 0.9800 . ?
C44 H44C 0.9800 . ?
C45 H45 1.0000 . ?
C45 C46 1.498(4) . ?
C45 C47 1.521(4) . ?
C46 H46A 0.9800 . ?
C46 H46B 0.9800 . ?
C46 H46C 0.9800 . ?
C47 H47A 0.9800 . ?
C47 H47B 0.9800 . ?
C47 H47C 0.9800 . ?
C48 C49 1.388(3) . ?
C48 C53 1.531(3) . ?
C48 C59 1.470(3) . ?
C49 H49 1.0000 . ?
C49 C50 1.407(3) . ?
C50 H50 1.0000 . ?
C50 C51 1.461(3) . ?
C51 H51 1.0000 . ?
C51 C52 1.411(3) . ?
C52 H52 1.0000 . ?
C52 C53 1.390(3) . ?
C53 C54 1.471(3) . ?
C54 C55 1.383(3) . ?
C54 C59 1.436(3) . ?
C55 H55 0.9500 . ?
C55 C56 1.396(4) . ?
C56 H56 0.9500 . ?
C56 C57 1.394(4) . ?
C57 H57 0.9500 . ?
C57 C58 1.392(4) . ?
C58 H58 0.9500 . ?
C58 C59 1.387(3) . ?
C60 H60A 0.9900 . ?
C60 H60B 0.9900 . ?
C60 C61 1.513(3) . ?
C61 H61A 0.9900 . ?
C61 H61B 0.9900 . ?
C61 C62 1.482(4) . ?
C62 H62A 0.9900 . ?
C62 H62B 0.9900 . ?
C62 C63 1.502(3) . ?
C63 H63A 0.9900 . ?
C63 H63B 0.9900 . ?
K1 O2 2.784(2) . ?
K1 O3 2.712(2) . ?
K1 O4 2.843(2) . ?
K1 O5A 2.76(2) . ?
K1 O5B 2.724(14) . ?
K1 O6A 2.799(4) . ?
K1 O6B 2.693(8) . ?
O2 C64 1.400(3) . ?
O2 C67 1.406(4) . ?
O3 C68 1.418(4) . ?
O3 C71 1.425(4) . ?
O4 C72 1.435(3) . ?
O4 C75 1.422(3) . ?
O5A C76A 1.45(2) . ?
O5A C79A 1.39(2) . ?
O5B C76B 1.432(14) . ?
O5B C79B 1.446(15) . ?
O6A C80A 1.429(5) . ?
O6A C83A 1.456(6) . ?
O6B C80B 1.406(13) . ?
O6B C83B 1.407(12) . ?
C64 H64A 0.9900 . ?
C64 H64B 0.9900 . ?
C64 C65 1.498(4) . ?
C65 H65A 0.9900 . ?
C65 H65B 0.9900 . ?
C65 C66 1.503(4) . ?
C66 H66A 0.9900 . ?
C66 H66B 0.9900 . ?
C66 C67 1.440(4) . ?
C67 H67A 0.9900 . ?
C67 H67B 0.9900 . ?
C68 H68A 0.9900 . ?
C68 H68B 0.9900 . ?
C68 C69 1.495(5) . ?
C69 H69A 0.9900 . ?
C69 H69B 0.9900 . ?
C69 C70 1.466(5) . ?
C70 H70A 0.9900 . ?
C70 H70B 0.9900 . ?
C70 C71 1.467(4) . ?
C71 H71A 0.9900 . ?
C71 H71B 0.9900 . ?
C72 H72A 0.9900 . ?
C72 H72B 0.9900 . ?
C72 C73 1.495(4) . ?
C73 H73A 0.9900 . ?
C73 H73B 0.9900 . ?
C73 C74 1.505(4) . ?
C74 H74A 0.9900 . ?
C74 H74B 0.9900 . ?
C74 C75 1.484(4) . ?
C75 H75A 0.9900 . ?
C75 H75B 0.9900 . ?
C76A H76A 0.9900 . ?
C76A H76B 0.9900 . ?
C76A C77A 1.505(15) . ?
C76B H76C 0.9900 . ?
C76B H76D 0.9900 . ?
C76B C77B 1.529(9) . ?
C77A H77A 0.9900 . ?
C77A H77B 0.9900 . ?
C77A C78A 1.471(13) . ?
C77B H77C 0.9900 . ?
C77B H77D 0.9900 . ?
C77B C78B 1.467(10) . ?
C78A H78A 0.9900 . ?
C78A H78B 0.9900 . ?
C78A C79A 1.468(15) . ?
C78B H78C 0.9900 . ?
C78B H78D 0.9900 . ?
C78B C79B 1.527(11) . ?
C79A H79A 0.9900 . ?
C79A H79B 0.9900 . ?
C79B H79C 0.9900 . ?
C79B H79D 0.9900 . ?
C80A H80A 0.9900 . ?
C80A H80B 0.9900 . ?
C80A C81A 1.502(6) . ?
C80B H80C 0.9900 . ?
C80B H80D 0.9900 . ?
C80B C81B 1.521(14) . ?
C81A H81A 0.9900 . ?
C81A H81B 0.9900 . ?
C81A C82A 1.491(7) . ?
C81B H81C 0.9900 . ?
C81B H81D 0.9900 . ?
C81B C82B 1.537(14) . ?
C82A H82A 0.9900 . ?
C82A H82B 0.9900 . ?
C82A C83A 1.510(7) . ?
C82B H82C 0.9900 . ?
C82B H82D 0.9900 . ?
C82B C83B 1.478(13) . ?
C83A H83A 0.9900 . ?
C83A H83B 0.9900 . ?
C83B H83C 0.9900 . ?
C83B H83D 0.9900 . ?

loop_
_geom_torsion_atom_site_label_1
_geom_torsion_atom_site_label_2
_geom_torsion_atom_site_label_3
_geom_torsion_atom_site_label_4
_geom_torsion
_geom_torsion_site_symmetry_1
_geom_torsion_site_symmetry_2
_geom_torsion_site_symmetry_3
_geom_torsion_site_symmetry_4
_geom_torsion_publ_flag
U1 O1 C60 C61 162.64(15) . . . . ?
U1 O1 C63 C62 -179.15(14) . . . . ?
U1 N1 C1 C2 -79.7(2) . . . . ?
U1 N1 C1 C6 98.31(19) . . . . ?
U1 N1 C13 C14 -176.12(14) . . . . ?
U1 N1 C13 C18 7.6(2) . . . . ?
U1 N2 C18 C13 -12.7(2) . . . . ?
U1 N2 C18 C17 171.87(13) . . . . ?
U1 N2 C19 C20 -172.84(14) . . . . ?
U1 N2 C19 C22 11.9(2) . . . . ?
U1 N3 C22 C19 -2.7(2) . . . . ?
U1 N3 C22 C23 -179.59(15) . . . . ?
U1 N3 C36 C37 -89.2(2) . . . . ?
U1 N3 C36 C41 91.0(2) . . . . ?
U1 C48 C49 C50 -51.07(17) . . . . ?
U1 C48 C53 C52 69.13(16) . . . . ?
U1 C48 C53 C54 -123.56(12) . . . . ?
U1 C48 C59 C54 71.10(17) . . . . ?
U1 C48 C59 C58 -106.2(3) . . . . ?
U1 C49 C50 C51 -65.23(16) . . . . ?
U1 C50 C51 C52 -68.42(17) . . . . ?
U1 C51 C52 C53 -51.19(16) . . . . ?
U1 C52 C53 C48 -64.17(15) . . . . ?
U1 C52 C53 C54 141.2(4) . . . . ?
U1 C53 C54 C55 110.5(3) . . . . ?
U1 C53 C54 C59 -67.03(17) . . . . ?
O1 C60 C61 C62 9.9(3) . . . . ?
N1 C1 C2 C3 175.42(18) . . . . ?
N1 C1 C2 C7 -5.3(3) . . . . ?
N1 C1 C6 C5 -175.30(19) . . . . ?
N1 C1 C6 C10 3.9(3) . . . . ?
N1 C13 C14 C15 -176.31(18) . . . . ?
N1 C13 C18 N2 2.9(2) . . . . ?
N1 C13 C18 C17 178.45(16) . . . . ?
N2 C19 C20 C21 11.6(3) . . . . ?
N2 C19 C20 C25 -171.54(18) . . . . ?
N2 C19 C22 N3 -5.5(2) . . . . ?
N2 C19 C22 C23 171.63(17) . . . . ?
N3 C22 C23 C24 177.87(18) . . . . ?
N3 C36 C37 C38 177.6(2) . . . . ?
N3 C36 C37 C42 -4.0(3) . . . . ?
N3 C36 C41 C40 -177.08(19) . . . . ?
N3 C36 C41 C45 3.4(3) . . . . ?
C1 N1 C13 C14 1.8(3) . . . . ?
C1 N1 C13 C18 -174.53(16) . . . . ?
C1 C2 C3 C4 0.8(3) . . . . ?
C1 C2 C7 C8 158.9(2) . . . . ?
C1 C2 C7 C9 -76.9(3) . . . . ?
C1 C6 C10 C11 -113.5(2) . . . . ?
C1 C6 C10 C12 123.0(2) . . . . ?
C2 C1 C6 C5 2.7(3) . . . . ?
C2 C1 C6 C10 -178.07(19) . . . . ?
C2 C3 C4 C5 1.1(4) . . . . ?
C3 C2 C7 C8 -21.9(3) . . . . ?
C3 C2 C7 C9 102.3(2) . . . . ?
C3 C4 C5 C6 -1.0(4) . . . . ?
C4 C5 C6 C1 -0.9(3) . . . . ?
C4 C5 C6 C10 179.9(2) . . . . ?
C5 C6 C10 C11 65.7(3) . . . . ?
C5 C6 C10 C12 -57.8(3) . . . . ?
C6 C1 C2 C3 -2.6(3) . . . . ?
C6 C1 C2 C7 176.63(19) . . . . ?
C7 C2 C3 C4 -178.5(2) . . . . ?
C13 N1 C1 C2 102.5(2) . . . . ?
C13 N1 C1 C6 -79.5(2) . . . . ?
C13 C14 C15 C16 -1.6(3) . . . . ?
C13 C14 C15 C26 176.64(18) . . . . ?
C14 C13 C18 N2 -173.73(16) . . . . ?
C14 C13 C18 C17 1.8(3) . . . . ?
C14 C15 C16 C17 1.6(3) . . . . ?
C14 C15 C26 C27 -62.9(3) . . . . ?
C14 C15 C26 C28 57.1(3) . . . . ?
C14 C15 C26 C29 177.4(2) . . . . ?
C15 C16 C17 C18 0.1(3) . . . . ?
C15 C16 C17 C21 -176.61(18) . . . . ?
C16 C15 C26 C27 115.2(2) . . . . ?
C16 C15 C26 C28 -124.8(2) . . . . ?
C16 C15 C26 C29 -4.5(3) . . . . ?
C16 C17 C18 N2 173.34(17) . . . . ?
C16 C17 C18 C13 -1.8(3) . . . . ?
C16 C17 C21 C20 -146.47(18) . . . . ?
C16 C17 C21 C30 -21.0(3) . . . . ?
C16 C17 C21 C31 97.0(2) . . . . ?
C18 N2 C19 C20 18.6(3) . . . . ?
C18 N2 C19 C22 -156.70(16) . . . . ?
C18 C13 C14 C15 -0.1(3) . . . . ?
C18 C17 C21 C20 36.8(2) . . . . ?
C18 C17 C21 C30 162.20(17) . . . . ?
C18 C17 C21 C31 -79.8(2) . . . . ?
C19 N2 C18 C13 155.88(16) . . . . ?
C19 N2 C18 C17 -19.5(3) . . . . ?
C19 C20 C21 C17 -37.5(2) . . . . ?
C19 C20 C21 C30 -162.80(18) . . . . ?
C19 C20 C21 C31 79.1(2) . . . . ?
C19 C20 C25 C24 -0.4(3) . . . . ?
C19 C22 C23 C24 1.1(3) . . . . ?
C20 C19 C22 N3 179.07(17) . . . . ?
C20 C19 C22 C23 -3.8(3) . . . . ?
C21 C17 C18 N2 -9.7(3) . . . . ?
C21 C17 C18 C13 175.10(16) . . . . ?
C21 C20 C25 C24 176.23(19) . . . . ?
C22 N3 C36 C37 97.6(2) . . . . ?
C22 N3 C36 C41 -82.1(2) . . . . ?
C22 C19 C20 C21 -173.40(17) . . . . ?
C22 C19 C20 C25 3.5(3) . . . . ?
C22 C23 C24 C25 1.9(3) . . . . ?
C22 C23 C24 C32 -174.75(19) . . . . ?
C23 C24 C25 C20 -2.3(3) . . . . ?
C23 C24 C32 C33A -58.5(3) . . . . ?
C23 C24 C32 C33B -23.7(5) . . . . ?
C23 C24 C32 C34A 178.3(3) . . . . ?
C23 C24 C32 C34B -140.2(4) . . . . ?
C23 C24 C32 C35A 62.0(3) . . . . ?
C23 C24 C32 C35B 97.0(5) . . . . ?
C25 C20 C21 C17 145.83(18) . . . . ?
C25 C20 C21 C30 20.5(3) . . . . ?
C25 C20 C21 C31 -97.6(2) . . . . ?
C25 C24 C32 C33A 125.0(3) . . . . ?
C25 C24 C32 C33B 159.8(5) . . . . ?
C25 C24 C32 C34A 1.8(3) . . . . ?
C25 C24 C32 C34B 43.3(5) . . . . ?
C25 C24 C32 C35A -114.5(3) . . . . ?
C25 C24 C32 C35B -79.6(5) . . . . ?
C26 C15 C16 C17 -176.56(18) . . . . ?
C32 C24 C25 C20 174.26(19) . . . . ?
C36 N3 C22 C19 170.93(16) . . . . ?
C36 N3 C22 C23 -5.9(3) . . . . ?
C36 C37 C38 C39 0.2(4) . . . . ?
C36 C37 C42 C43 145.9(2) . . . . ?
C36 C37 C42 C44 -90.6(3) . . . . ?
C36 C41 C45 C46 -120.3(3) . . . . ?
C36 C41 C45 C47 116.5(3) . . . . ?
C37 C36 C41 C40 3.2(3) . . . . ?
C37 C36 C41 C45 -176.3(2) . . . . ?
C37 C38 C39 C40 1.8(4) . . . . ?
C38 C37 C42 C43 -35.7(3) . . . . ?
C38 C37 C42 C44 87.8(3) . . . . ?
C38 C39 C40 C41 -1.3(4) . . . . ?
C39 C40 C41 C36 -1.2(4) . . . . ?
C39 C40 C41 C45 178.3(2) . . . . ?
C40 C41 C45 C46 60.2(3) . . . . ?
C40 C41 C45 C47 -63.0(3) . . . . ?
C41 C36 C37 C38 -2.7(3) . . . . ?
C41 C36 C37 C42 175.7(2) . . . . ?
C42 C37 C38 C39 -178.2(2) . . . . ?
C48 C49 C50 U1 50.61(17) . . . . ?
C48 C49 C50 C51 -14.6(3) . . . . ?
C48 C53 C54 C55 178.6(3) . . . . ?
C48 C53 C54 C59 1.14(15) . . . . ?
C49 C48 C53 U1 -70.56(16) . . . . ?
C49 C48 C53 C52 -1.4(3) . . . . ?
C49 C48 C53 C54 165.88(18) . . . . ?
C49 C48 C59 C54 -156.3(3) . . . . ?
C49 C48 C59 C58 26.4(6) . . . . ?
C49 C50 C51 U1 68.62(17) . . . . ?
C49 C50 C51 C52 0.2(3) . . . . ?
C50 C51 C52 U1 64.73(16) . . . . ?
C50 C51 C52 C53 13.5(3) . . . . ?
C51 C52 C53 U1 51.39(16) . . . . ?
C51 C52 C53 C48 -12.8(3) . . . . ?
C51 C52 C53 C54 -167.4(3) . . . . ?
C52 C53 C54 C55 -23.1(6) . . . . ?
C52 C53 C54 C59 159.4(3) . . . . ?
C53 C48 C49 U1 66.10(15) . . . . ?
C53 C48 C49 C50 15.0(3) . . . . ?
C53 C48 C59 C54 1.15(15) . . . . ?
C53 C48 C59 C58 -176.1(3) . . . . ?
C53 C54 C55 C56 -176.2(3) . . . . ?
C53 C54 C59 C48 -1.19(15) . . . . ?
C53 C54 C59 C58 177.1(2) . . . . ?
C54 C55 C56 C57 -0.1(4) . . . . ?
C55 C54 C59 C48 -179.62(19) . . . . ?
C55 C54 C59 C58 -1.4(3) . . . . ?
C55 C56 C57 C58 -0.5(4) . . . . ?
C56 C57 C58 C59 0.1(4) . . . . ?
C57 C58 C59 C48 177.6(3) . . . . ?
C57 C58 C59 C54 0.8(3) . . . . ?
C59 C48 C49 U1 -140.1(4) . . . . ?
C59 C48 C49 C50 168.8(3) . . . . ?
C59 C48 C53 U1 122.44(12) . . . . ?
C59 C48 C53 C52 -168.43(18) . . . . ?
C59 C48 C53 C54 -1.12(15) . . . . ?
C59 C54 C55 C56 0.9(3) . . . . ?
C60 O1 C63 C62 -27.2(2) . . . . ?
C60 C61 C62 C63 -26.2(3) . . . . ?
C61 C62 C63 O1 33.0(3) . . . . ?
C63 O1 C60 C61 11.1(2) . . . . ?
K1 O2 C64 C65 -149.2(2) . . . . ?
K1 O2 C67 C66 137.9(3) . . . . ?
K1 O3 C68 C69 -179.5(2) . . . . ?
K1 O3 C71 C70 -163.4(2) . . . . ?
K1 O4 C72 C73 164.36(18) . . . . ?
K1 O4 C75 C74 176.27(19) . . . . ?
K1 O5A C76A C77A -170.1(17) . . . . ?
K1 O5A C79A C78A 157.3(11) . . . . ?
K1 O5B C76B C77B 168.3(11) . . . . ?
K1 O5B C79B C78B 171.3(10) . . . . ?
K1 O6A C80A C81A 167.4(3) . . . . ?
K1 O6A C83A C82A 168.4(3) . . . . ?
K1 O6B C80B C81B -176.8(8) . . . . ?
K1 O6B C83B C82B -160.2(9) . . . . ?
O2 C64 C65 C66 -1.7(4) . . . . ?
O3 C68 C69 C70 -30.3(4) . . . . ?
O4 C72 C73 C74 33.0(3) . . . . ?
O5A C76A C77A C78A -0.1(16) . . . . ?
O5B C76B C77B C78B 12.1(11) . . . . ?
O6A C80A C81A C82A 26.8(4) . . . . ?
O6B C80B C81B C82B -17.3(12) . . . . ?
C64 O2 C67 C66 -27.0(4) . . . . ?
C64 C65 C66 C67 -14.1(4) . . . . ?
C65 C66 C67 O2 25.4(4) . . . . ?
C67 O2 C64 C65 17.4(4) . . . . ?
C68 O3 C71 C70 -0.4(4) . . . . ?
C68 C69 C70 C71 29.4(4) . . . . ?
C69 C70 C71 O3 -18.6(4) . . . . ?
C71 O3 C68 C69 19.0(4) . . . . ?
C72 O4 C75 C74 1.2(3) . . . . ?
C72 C73 C74 C75 -31.1(3) . . . . ?
C73 C74 C75 O4 19.4(3) . . . . ?
C75 O4 C72 C73 -21.9(3) . . . . ?
C76A O5A C79A C78A -29(2) . . . . ?
C76A C77A C78A C79A -16.4(15) . . . . ?
C76B O5B C79B C78B -30.9(14) . . . . ?
C76B C77B C78B C79B -30.2(9) . . . . ?
C77A C78A C79A O5A 28.5(18) . . . . ?
C77B C78B C79B O5B 37.9(12) . . . . ?
C79A O5A C76A C77A 18(2) . . . . ?
C79B O5B C76B C77B 12.3(14) . . . . ?
C80A O6A C83A C82A -17.3(4) . . . . ?
C80A C81A C82A C83A -36.0(4) . . . . ?
C80B O6B C83B C82B -35.2(11) . . . . ?
C80B C81B C82B C83B -3.3(12) . . . . ?
C81A C82A C83A O6A 33.7(4) . . . . ?
C81B C82B C83B O6B 22.6(12) . . . . ?
C83A O6A C80A C81A -5.9(4) . . . . ?
C83B O6B C80B C81B 33.8(12) . . . . ?

loop_
_exptl_oxdiff_crystal_face_indexfrac_h
_exptl_oxdiff_crystal_face_indexfrac_k
_exptl_oxdiff_crystal_face_indexfrac_l
_exptl_oxdiff_crystal_face_x
_exptl_oxdiff_crystal_face_y
_exptl_oxdiff_crystal_face_z
-0.0000 -0.0000 -1.0000 -0.0236 0.0224 -0.0059
0.0000 0.0000 1.0000 0.0236 -0.0224 0.0059
-1.0000 0.0000 0.0000 -0.0147 0.0033 0.0426
1.0000 -0.0000 -0.0000 0.0147 -0.0033 -0.0426
-0.0000 1.0000 -0.0000 0.0205 0.0230 0.0053
0.0000 -1.0000 0.0000 -0.0205 -0.0230 -0.0053
-0.0000 1.0000 -1.0000 -0.0031 0.0455 -0.0005
0.0000 -1.0000 1.0000 0.0031 -0.0455 0.0005
0.0000 1.0000 1.0000 0.0441 0.0006 0.0112
-0.0000 -1.0000 -1.0000 -0.0441 -0.0006 -0.0112
-1.0000 -1.0000 -1.0000 -0.0589 0.0027 0.0314
-1.0000 2.0000 -2.0000 -0.0209 0.0942 0.0415
1.0000 1.0000 -2.0000 -0.0119 0.0646 -0.0490
-1.0000 1.0000 1.0000 0.0294 0.0039 0.0538
-1.0000 -1.0000 0.0000 -0.0353 -0.0198 0.0372
1.0000 1.0000 -0.0000 0.0353 0.0198 -0.0372
-1.0000 1.0000 -0.0000 0.0058 0.0263 0.0479
-1.0000 -1.0000 2.0000 0.0119 -0.0646 0.0490
-1.0000 -0.0000 -1.0000 -0.0384 0.0257 0.0367
1.0000 1.0000 -1.0000 0.0117 0.0422 -0.0431
-1.0000 2.0000 -0.0000 0.0263 0.0493 0.0533
